data_4025259
loop_
_publ_author_name
'Bart M. J. M. Suijkerbuijk'
'Duncan M. Tooke'
'Martin Lutz'
'Anthony L. Spek'
'Leonardus W. Jenneskens'
'Gerard van Koten'
'Robertus J. M. Klein Gebbink'

_publ_contact_author_address
; Bijvoet Center for Biomolecular Research
  Crystal and Structural Chemistry
  Utrecht University
  Padualaan 8
  3584 CH Utrecht
  The Netherlands
;
_publ_contact_author_email m.lutz@uu.nl
_publ_contact_author_fax '[+31] 30 2533940'
_publ_contact_author_name 'Martin Lutz'
_publ_contact_author_phone '[+31] 30 2533902'
_publ_section_title
;
 Synthesis of and Evidence for Electronic Communication within
 Heteromultimetallic Tetrakis(NCN-pincer metal)-(Metallo)porphyrin Hybrids
;
_journal_name_full 'Journal of Organic Chemistry'
_journal_page_first 1534
_journal_page_last 1549
_journal_paper_doi 10.1021/jo902402g
_journal_volume 75
_journal_year 2010
_chemical_formula_moiety 'C73 H85 Br1.84 Cl2.16 N13 Pd4 Zn, 3(C7 H8), 2(C H CL3)'
_chemical_formula_sum 'C96 H111 Br1.84 Cl8.16 N13 Pd4 Zn'
_chemical_formula_weight 2374.25
_chemical_name_systematic
; 
 ? 
;
_space_group_IT_number 2
_symmetry_cell_setting triclinic
_symmetry_space_group_name_Hall '-P 1'
_symmetry_space_group_name_H-M 'P -1'
_atom_sites_solution_hydrogens geom
_atom_sites_solution_primary heavy
_atom_sites_solution_secondary difmap
_audit_creation_method SHELXL-97
_cell_angle_alpha 111.226(3)
_cell_angle_beta 95.283(3)
_cell_angle_gamma 101.042(3)
_cell_formula_units_Z 2
_cell_length_a 15.126(3)
_cell_length_b 19.255(4)
_cell_length_c 20.943(5)
_cell_measurement_temperature 150(2)
_cell_volume 5493(2)
_computing_cell_refinement EvalCCD-Postref
_computing_data_collection 'Nonius COLLECT'
_computing_data_reduction 'EvalCCD, Sadabs'
_computing_structure_refinement 'SHELXL-97 (Sheldrick, 1997)'
_computing_structure_solution 'DIRDIF-99 (Beurskens et al., 1999)'
_diffrn_ambient_temperature 150(2)
_diffrn_measured_fraction_theta_full 0.998
_diffrn_measured_fraction_theta_max 0.998
_diffrn_measurement_device_type 'Nonius KappaCCD'
_diffrn_radiation_monochromator graphite
_diffrn_radiation_source 'rotating anode'
_diffrn_radiation_type MoK\a
_diffrn_radiation_wavelength 0.71073
_diffrn_reflns_av_R_equivalents 0.0329
_diffrn_reflns_av_sigmaI/netI 0.0341
_diffrn_reflns_limit_h_max 19
_diffrn_reflns_limit_h_min -19
_diffrn_reflns_limit_k_max 25
_diffrn_reflns_limit_k_min -24
_diffrn_reflns_limit_l_max 27
_diffrn_reflns_limit_l_min -27
_diffrn_reflns_number 125122
_diffrn_reflns_theta_full 27.50
_diffrn_reflns_theta_max 27.50
_diffrn_reflns_theta_min 1.59
_exptl_absorpt_coefficient_mu 1.772
_exptl_absorpt_correction_T_max 0.73
_exptl_absorpt_correction_T_min 0.61
_exptl_absorpt_correction_type multi-scan
_exptl_crystal_colour purple
_exptl_crystal_density_diffrn 1.435
_exptl_crystal_density_method 'not measured'
_exptl_crystal_description block
_exptl_crystal_F_000 2390
_exptl_crystal_size_max 0.39
_exptl_crystal_size_mid 0.24
_exptl_crystal_size_min 0.18
_refine_diff_density_max 1.545
_refine_diff_density_min -1.416
_refine_diff_density_rms 0.104
_refine_ls_extinction_method none
_refine_ls_goodness_of_fit_ref 1.141
_refine_ls_hydrogen_treatment constr
_refine_ls_matrix_type full
_refine_ls_number_parameters 1129
_refine_ls_number_reflns 25199
_refine_ls_number_restraints 175
_refine_ls_restrained_S_all 1.223
_refine_ls_R_factor_all 0.0619
_refine_ls_R_factor_gt 0.0408
_refine_ls_shift/su_max 0.002
_refine_ls_shift/su_mean 0.000
_refine_ls_structure_factor_coef Fsqd
_refine_ls_weighting_details 'calc w=1/[\s^2^(Fo^2^)+(0.0669P)^2^+2.7741P] where P=(Fo^2^+2Fc^2^)/3'
_refine_ls_weighting_scheme calc
_refine_ls_wR_factor_gt 0.1150
_refine_ls_wR_factor_ref 0.1230
_reflns_number_gt 18881
_reflns_number_total 25199
_reflns_threshold_expression I>2\s(I)
_cod_data_source_file jo902402g_si_002_1.cif
_cod_data_source_block s2960a
_cod_database_code 4025259

loop_
_symmetry_equiv_pos_as_xyz
'x, y, z'
'-x, -y, -z'

loop_
_atom_site_label
_atom_site_type_symbol
_atom_site_fract_x
_atom_site_fract_y
_atom_site_fract_z
_atom_site_U_iso_or_equiv
_atom_site_adp_type
_atom_site_occupancy
_atom_site_symmetry_multiplicity
_atom_site_calc_flag
_atom_site_refinement_flags
_atom_site_disorder_assembly
_atom_site_disorder_group
Pd1 Pd 0.67906(2) 0.978253(17) 0.980739(15) 0.02774(8) Uani 1 1 d D . .
Pd2 Pd 1.300667(18) 0.562182(17) 0.922885(14) 0.02218(7) Uani 1 1 d D . .
Pd3 Pd 0.71318(2) -0.018251(16) 0.358173(14) 0.02335(7) Uani 1 1 d D . .
Pd4 Pd 0.096273(18) 0.388694(18) 0.441760(14) 0.02444(7) Uani 1 1 d D . .
Br1 Br 0.6843(6) 1.11945(19) 1.0529(4) 0.0424(4) Uani 0.46 1 d PD . .
Cl1 Cl 0.6784(13) 1.1073(4) 1.0451(9) 0.0424(4) Uani 0.54 1 d PD . .
Br2 Br 1.47278(15) 0.5959(2) 0.9674(3) 0.0327(4) Uani 0.46 1 d PD . .
Cl2 Cl 1.4598(3) 0.6043(5) 0.9672(6) 0.0327(4) Uani 0.54 1 d PD . .
Br3 Br 0.7000(4) -0.1372(2) 0.2481(2) 0.0386(6) Uani 0.46 1 d PD . .
Cl3 Cl 0.7135(9) -0.1260(6) 0.2573(5) 0.0386(6) Uani 0.54 1 d PD . .
Br4 Br -0.06612(14) 0.35755(16) 0.37436(17) 0.0462(5) Uani 0.46 1 d PD . .
Cl4 Cl -0.0527(3) 0.3421(4) 0.3741(4) 0.0462(5) Uani 0.54 1 d PD . .
Zn1 Zn 0.66489(3) 0.44613(2) 0.72150(2) 0.01818(9) Uani 1 1 d . . .
N1 N 0.58990(19) 0.52271(17) 0.71279(14) 0.0194(6) Uani 1 1 d . . .
N2 N 0.75694(19) 0.53830(16) 0.79947(14) 0.0189(6) Uani 1 1 d . . .
N3 N 0.76910(19) 0.38832(17) 0.70623(14) 0.0197(6) Uani 1 1 d . . .
N4 N 0.59778(19) 0.37118(17) 0.62194(14) 0.0205(6) Uani 1 1 d . . .
N5 N 0.5864(2) 0.39600(18) 0.77831(15) 0.0236(6) Uani 1 1 d . . .
N6 N 0.7433(3) 0.9914(2) 0.8998(2) 0.0452(10) Uani 1 1 d . . .
N7 N 0.6177(2) 0.92987(19) 1.04531(16) 0.0321(8) Uani 1 1 d . . .
N8 N 1.3051(2) 0.61473(19) 0.85049(16) 0.0275(7) Uani 1 1 d . . .
N9 N 1.2544(2) 0.5009(2) 0.98390(17) 0.0295(7) Uani 1 1 d . . .
N10 N 0.6419(2) -0.07101(19) 0.41657(18) 0.0338(8) Uani 1 1 d . . .
N11 N 0.7838(2) 0.06405(18) 0.32533(16) 0.0267(7) Uani 1 1 d . . .
N12 N 0.1725(2) 0.39875(19) 0.36551(15) 0.0257(7) Uani 1 1 d . . .
N13 N 0.0588(2) 0.3895(2) 0.53662(17) 0.0295(7) Uani 1 1 d . . .
C1 C 0.5156(2) 0.5073(2) 0.66297(18) 0.0217(7) Uani 1 1 d . . .
C2 C 0.4828(3) 0.5756(2) 0.67508(19) 0.0272(8) Uani 1 1 d . . .
H2 H 0.4327 0.5804 0.6475 0.033 Uiso 1 1 calc R . .
C3 C 0.5363(3) 0.6314(2) 0.73279(19) 0.0264(8) Uani 1 1 d . . .
H3 H 0.5308 0.6828 0.7536 0.032 Uiso 1 1 calc R . .
C4 C 0.6033(2) 0.5983(2) 0.75684(18) 0.0215(7) Uani 1 1 d . . .
C5 C 0.6717(2) 0.6385(2) 0.81549(17) 0.0207(7) Uani 1 1 d . . .
C6 C 0.7429(2) 0.6094(2) 0.83568(17) 0.0217(7) Uani 1 1 d . . .
C7 C 0.8177(3) 0.6536(2) 0.89239(18) 0.0260(8) Uani 1 1 d . . .
H7 H 0.8230 0.7037 0.9261 0.031 Uiso 1 1 calc R . .
C8 C 0.8787(3) 0.6105(2) 0.88857(18) 0.0254(8) Uani 1 1 d . . .
H8 H 0.9354 0.6245 0.9191 0.030 Uiso 1 1 calc R . .
C9 C 0.8420(2) 0.5385(2) 0.82926(17) 0.0222(7) Uani 1 1 d . . .
C10 C 0.8886(2) 0.4817(2) 0.80466(18) 0.0218(7) Uani 1 1 d . . .
C11 C 0.8542(2) 0.4115(2) 0.74671(18) 0.0222(7) Uani 1 1 d . . .
C12 C 0.9054(2) 0.3554(2) 0.71936(19) 0.0263(8) Uani 1 1 d . . .
H12 H 0.9663 0.3579 0.7377 0.032 Uiso 1 1 calc R . .
C13 C 0.8514(3) 0.2984(2) 0.66279(19) 0.0266(8) Uani 1 1 d . . .
H13 H 0.8666 0.2529 0.6341 0.032 Uiso 1 1 calc R . .
C14 C 0.7661(2) 0.3197(2) 0.65400(18) 0.0212(7) Uani 1 1 d . . .
C15 C 0.6935(2) 0.2778(2) 0.59797(17) 0.0218(7) Uani 1 1 d . . .
C16 C 0.6142(2) 0.3016(2) 0.58472(17) 0.0215(7) Uani 1 1 d . . .
C17 C 0.5399(3) 0.2582(2) 0.52695(18) 0.0256(8) Uani 1 1 d . . .
H17 H 0.5348 0.2084 0.4929 0.031 Uiso 1 1 calc R . .
C18 C 0.4794(3) 0.3015(2) 0.53034(18) 0.0275(8) Uani 1 1 d . . .
H18 H 0.4228 0.2874 0.4998 0.033 Uiso 1 1 calc R . .
C19 C 0.5161(2) 0.3735(2) 0.58891(17) 0.0224(7) Uani 1 1 d . . .
C20 C 0.4777(2) 0.4370(2) 0.60732(18) 0.0232(8) Uani 1 1 d . . .
C21 C 0.5730(3) 0.3210(2) 0.7650(2) 0.0354(10) Uani 1 1 d . . .
H21 H 0.6032 0.2912 0.7312 0.043 Uiso 1 1 calc R . .
C22 C 0.5180(3) 0.2854(3) 0.7978(2) 0.0471(12) Uani 1 1 d . . .
H22 H 0.5097 0.2319 0.7867 0.056 Uiso 1 1 calc R . .
C23 C 0.4747(3) 0.3282(3) 0.8474(2) 0.0514(13) Uani 1 1 d . . .
H23 H 0.4359 0.3047 0.8708 0.062 Uiso 1 1 calc R . .
C24 C 0.4886(3) 0.4058(3) 0.8624(2) 0.0409(11) Uani 1 1 d . . .
H24 H 0.4604 0.4370 0.8968 0.049 Uiso 1 1 calc R . .
C25 C 0.5440(3) 0.4366(2) 0.82643(19) 0.0311(9) Uani 1 1 d . . .
H25 H 0.5527 0.4899 0.8363 0.037 Uiso 1 1 calc R . .
C26 C 0.6750(3) 0.8721(2) 0.92835(19) 0.0262(8) Uani 1 1 d . . .
C27 C 0.7242(3) 0.8542(2) 0.8752(2) 0.0376(10) Uani 1 1 d . . .
C28 C 0.7228(3) 0.7780(2) 0.8381(2) 0.0400(11) Uani 1 1 d . . .
H28 H 0.7555 0.7648 0.8006 0.048 Uiso 1 1 calc R . .
C29 C 0.6734(2) 0.7206(2) 0.85582(19) 0.0240(8) Uani 1 1 d . . .
C30 C 0.6260(2) 0.7406(2) 0.91141(18) 0.0237(8) Uani 1 1 d . . .
H30 H 0.5947 0.7022 0.9252 0.028 Uiso 1 1 calc R . .
C31 C 0.6250(3) 0.8168(2) 0.94631(18) 0.0240(8) Uani 1 1 d . . .
C32 C 0.7816(4) 0.9224(3) 0.8664(3) 0.0654(17) Uani 1 1 d . . .
H32A H 0.7801 0.9116 0.8163 0.079 Uiso 1 1 calc R . .
H32B H 0.8459 0.9327 0.8887 0.079 Uiso 1 1 calc R . .
C33 C 0.6732(5) 0.9948(3) 0.8482(3) 0.0672(17) Uani 1 1 d . . .
H33A H 0.6214 0.9501 0.8347 0.101 Uiso 1 1 calc R . .
H33B H 0.6994 0.9946 0.8070 0.101 Uiso 1 1 calc R . .
H33C H 0.6522 1.0419 0.8684 0.101 Uiso 1 1 calc R . .
C34 C 0.8196(4) 1.0617(3) 0.9215(3) 0.0698(18) Uani 1 1 d . . .
H34A H 0.8669 1.0606 0.9561 0.105 Uiso 1 1 calc R . .
H34B H 0.7960 1.1074 0.9417 0.105 Uiso 1 1 calc R . .
H34C H 0.8460 1.0631 0.8808 0.105 Uiso 1 1 calc R . .
C35 C 0.5714(3) 0.8468(2) 1.0029(2) 0.0335(9) Uani 1 1 d . . .
H35A H 0.5697 0.8170 1.0328 0.040 Uiso 1 1 calc R . .
H35B H 0.5078 0.8419 0.9824 0.040 Uiso 1 1 calc R . .
C36 C 0.6951(4) 0.9335(3) 1.0971(2) 0.0491(12) Uani 1 1 d . . .
H36A H 0.7403 0.9093 1.0726 0.074 Uiso 1 1 calc R . .
H36B H 0.6718 0.9064 1.1260 0.074 Uiso 1 1 calc R . .
H36C H 0.7241 0.9873 1.1268 0.074 Uiso 1 1 calc R . .
C37 C 0.5517(3) 0.9682(3) 1.0836(2) 0.0460(12) Uani 1 1 d . . .
H37A H 0.5819 1.0221 1.1120 0.069 Uiso 1 1 calc R . .
H37B H 0.5298 0.9424 1.1138 0.069 Uiso 1 1 calc R . .
H37C H 0.4998 0.9655 1.0504 0.069 Uiso 1 1 calc R . .
C38 C 1.1727(2) 0.5380(2) 0.88907(18) 0.0229(7) Uani 1 1 d . . .
C39 C 1.1416(3) 0.5721(2) 0.8456(2) 0.0283(8) Uani 1 1 d . . .
C40 C 1.0491(3) 0.5523(2) 0.8187(2) 0.0288(8) Uani 1 1 d . . .
H40 H 1.0272 0.5739 0.7880 0.035 Uiso 1 1 calc R . .
C41 C 0.9872(2) 0.5007(2) 0.83625(19) 0.0240(8) Uani 1 1 d . . .
C42 C 1.0191(2) 0.4688(2) 0.88143(19) 0.0269(8) Uani 1 1 d . . .
H42 H 0.9773 0.4351 0.8946 0.032 Uiso 1 1 calc R . .
C43 C 1.1125(2) 0.4867(2) 0.90709(19) 0.0248(8) Uani 1 1 d . . .
C44 C 1.2141(3) 0.6307(3) 0.8368(2) 0.0360(10) Uani 1 1 d . . .
H44A H 1.2023 0.6288 0.7888 0.043 Uiso 1 1 calc R . .
H44B H 1.2136 0.6827 0.8696 0.043 Uiso 1 1 calc R . .
C45 C 1.3780(3) 0.6867(3) 0.8717(3) 0.0482(12) Uani 1 1 d . . .
H45A H 1.3686 0.7247 0.9150 0.072 Uiso 1 1 calc R . .
H45B H 1.3754 0.7069 0.8350 0.072 Uiso 1 1 calc R . .
H45C H 1.4379 0.6758 0.8792 0.072 Uiso 1 1 calc R . .
C46 C 1.3216(4) 0.5586(3) 0.7855(2) 0.0502(13) Uani 1 1 d . . .
H46A H 1.2743 0.5106 0.7705 0.075 Uiso 1 1 calc R . .
H46B H 1.3819 0.5485 0.7937 0.075 Uiso 1 1 calc R . .
H46C H 1.3196 0.5794 0.7492 0.075 Uiso 1 1 calc R . .
C47 C 1.1589(3) 0.4526(3) 0.9511(2) 0.0357(10) Uani 1 1 d . . .
H47A H 1.1613 0.3998 0.9218 0.043 Uiso 1 1 calc R . .
H47B H 1.1233 0.4500 0.9879 0.043 Uiso 1 1 calc R . .
C48 C 1.3131(3) 0.4525(3) 0.9951(2) 0.0381(10) Uani 1 1 d . . .
H48A H 1.3158 0.4133 0.9502 0.057 Uiso 1 1 calc R . .
H48B H 1.2879 0.4275 1.0250 0.057 Uiso 1 1 calc R . .
H48C H 1.3749 0.4843 1.0175 0.057 Uiso 1 1 calc R . .
C49 C 1.2518(3) 0.5609(3) 1.0527(2) 0.0400(11) Uani 1 1 d . . .
H49A H 1.2138 0.5943 1.0458 0.060 Uiso 1 1 calc R . .
H49B H 1.3141 0.5916 1.0750 0.060 Uiso 1 1 calc R . .
H49C H 1.2259 0.5360 1.0825 0.060 Uiso 1 1 calc R . .
C50 C 0.7136(2) 0.0720(2) 0.43668(18) 0.0215(7) Uani 1 1 d . . .
C51 C 0.6585(3) 0.0665(2) 0.48450(19) 0.0268(8) Uani 1 1 d . . .
C52 C 0.6547(3) 0.1328(2) 0.53893(19) 0.0270(8) Uani 1 1 d . . .
H52 H 0.6184 0.1296 0.5729 0.032 Uiso 1 1 calc R . .
C53 C 0.7041(2) 0.2045(2) 0.54406(18) 0.0230(8) Uani 1 1 d . . .
C54 C 0.7592(3) 0.2085(2) 0.49547(18) 0.0253(8) Uani 1 1 d . . .
H54 H 0.7928 0.2571 0.4988 0.030 Uiso 1 1 calc R . .
C55 C 0.7656(3) 0.1424(2) 0.44217(18) 0.0250(8) Uani 1 1 d . . .
C56 C 0.6001(3) -0.0132(2) 0.4668(2) 0.0357(10) Uani 1 1 d . . .
H56A H 0.5371 -0.0175 0.4453 0.043 Uiso 1 1 calc R . .
H56B H 0.5969 -0.0235 0.5096 0.043 Uiso 1 1 calc R . .
C57 C 0.5699(4) -0.1412(3) 0.3758(3) 0.0521(13) Uani 1 1 d . . .
H57A H 0.5240 -0.1290 0.3481 0.078 Uiso 1 1 calc R . .
H57B H 0.5406 -0.1613 0.4075 0.078 Uiso 1 1 calc R . .
H57C H 0.5970 -0.1798 0.3449 0.078 Uiso 1 1 calc R . .
C58 C 0.7115(4) -0.0909(3) 0.4583(3) 0.0502(13) Uani 1 1 d . . .
H58A H 0.7601 -0.0448 0.4856 0.075 Uiso 1 1 calc R . .
H58B H 0.7380 -0.1298 0.4269 0.075 Uiso 1 1 calc R . .
H58C H 0.6820 -0.1112 0.4898 0.075 Uiso 1 1 calc R . .
C59 C 0.8254(3) 0.1367(2) 0.3879(2) 0.0328(9) Uani 1 1 d . . .
H59A H 0.8301 0.1816 0.3749 0.039 Uiso 1 1 calc R . .
H59B H 0.8876 0.1361 0.4066 0.039 Uiso 1 1 calc R . .
C60 C 0.7151(3) 0.0798(3) 0.2803(2) 0.0414(11) Uani 1 1 d . . .
H60A H 0.6861 0.0325 0.2399 0.062 Uiso 1 1 calc R . .
H60B H 0.7456 0.1189 0.2646 0.062 Uiso 1 1 calc R . .
H60C H 0.6685 0.0985 0.3068 0.062 Uiso 1 1 calc R . .
C61 C 0.8566(3) 0.0404(3) 0.2851(2) 0.0406(11) Uani 1 1 d . . .
H61A H 0.9026 0.0296 0.3140 0.061 Uiso 1 1 calc R . .
H61B H 0.8857 0.0818 0.2717 0.061 Uiso 1 1 calc R . .
H61C H 0.8295 -0.0059 0.2432 0.061 Uiso 1 1 calc R . .
C62 C 0.2167(2) 0.4108(2) 0.49298(18) 0.0239(8) Uani 1 1 d . . .
C63 C 0.2899(2) 0.4065(2) 0.45820(18) 0.0251(8) Uani 1 1 d . . .
C64 C 0.3766(2) 0.4166(2) 0.49506(18) 0.0251(8) Uani 1 1 d . . .
H64 H 0.4279 0.4148 0.4721 0.030 Uiso 1 1 calc R . .
C65 C 0.3873(2) 0.4297(2) 0.56608(18) 0.0244(8) Uani 1 1 d . . .
C66 C 0.3122(3) 0.4357(2) 0.59977(18) 0.0264(8) Uani 1 1 d . . .
H66 H 0.3197 0.4461 0.6481 0.032 Uiso 1 1 calc R . .
C67 C 0.2268(3) 0.4267(2) 0.56357(19) 0.0267(8) Uani 1 1 d . . .
C68 C 0.2660(3) 0.3862(3) 0.38164(19) 0.0305(9) Uani 1 1 d . . .
H68A H 0.2661 0.3319 0.3557 0.037 Uiso 1 1 calc R . .
H68B H 0.3120 0.4187 0.3671 0.037 Uiso 1 1 calc R . .
C69 C 0.1300(3) 0.3469(3) 0.2930(2) 0.0438(11) Uani 1 1 d . . .
H69A H 0.1218 0.2934 0.2883 0.066 Uiso 1 1 calc R . .
H69B H 0.1698 0.3565 0.2612 0.066 Uiso 1 1 calc R . .
H69C H 0.0704 0.3564 0.2816 0.066 Uiso 1 1 calc R . .
C70 C 0.1829(3) 0.4786(3) 0.3710(2) 0.0401(11) Uani 1 1 d . . .
H70A H 0.2115 0.5140 0.4186 0.060 Uiso 1 1 calc R . .
H70B H 0.1226 0.4871 0.3598 0.060 Uiso 1 1 calc R . .
H70C H 0.2215 0.4877 0.3384 0.060 Uiso 1 1 calc R . .
C71 C 0.1405(3) 0.4349(3) 0.59336(19) 0.0318(9) Uani 1 1 d . . .
H71A H 0.1392 0.4157 0.6313 0.038 Uiso 1 1 calc R . .
H71B H 0.1388 0.4897 0.6129 0.038 Uiso 1 1 calc R . .
C72 C 0.0377(3) 0.3076(3) 0.5298(3) 0.0441(11) Uani 1 1 d . . .
H72A H 0.0905 0.2861 0.5180 0.066 Uiso 1 1 calc R . .
H72B H -0.0155 0.2779 0.4929 0.066 Uiso 1 1 calc R . .
H72C H 0.0242 0.3053 0.5740 0.066 Uiso 1 1 calc R . .
C73 C -0.0213(3) 0.4210(3) 0.5547(2) 0.0418(11) Uani 1 1 d . . .
H73A H -0.0743 0.3915 0.5175 0.063 Uiso 1 1 calc R . .
H73B H -0.0079 0.4749 0.5600 0.063 Uiso 1 1 calc R . .
H73C H -0.0349 0.4177 0.5985 0.063 Uiso 1 1 calc R . .
C74 C 0.6406(3) 0.2948(3) 0.3619(2) 0.0449(11) Uani 1 1 d D . .
C75 C 0.5503(3) 0.2586(3) 0.3498(2) 0.0448(11) Uani 1 1 d D . .
H75 H 0.5158 0.2717 0.3863 0.054 Uiso 1 1 calc R . .
C76 C 0.5079(3) 0.2029(3) 0.2851(2) 0.0494(12) Uani 1 1 d D . .
H76 H 0.4449 0.1783 0.2777 0.059 Uiso 1 1 calc R . .
C77 C 0.5557(4) 0.1830(3) 0.2320(2) 0.0530(14) Uani 1 1 d D . .
H77 H 0.5265 0.1450 0.1876 0.064 Uiso 1 1 calc R . .
C78 C 0.6468(4) 0.2186(3) 0.2434(3) 0.0561(14) Uani 1 1 d D . .
H78 H 0.6809 0.2049 0.2068 0.067 Uiso 1 1 calc R . .
C79 C 0.6892(4) 0.2741(3) 0.3077(3) 0.0535(13) Uani 1 1 d D . .
H79 H 0.7522 0.2984 0.3149 0.064 Uiso 1 1 calc R . .
C80 C 0.6848(4) 0.3575(3) 0.4317(3) 0.0602(15) Uani 1 1 d D . .
H80A H 0.6396 0.3645 0.4627 0.090 Uiso 1 1 calc R . .
H80B H 0.7076 0.4055 0.4257 0.090 Uiso 1 1 calc R . .
H80C H 0.7358 0.3431 0.4520 0.090 Uiso 1 1 calc R . .
C81 C 0.7306(4) 0.2436(2) 0.9180(3) 0.0702(17) Uani 1 1 d DU . .
C82 C 0.7936(5) 0.2571(3) 0.9742(3) 0.094(2) Uani 1 1 d DU . .
H82 H 0.7734 0.2502 1.0136 0.113 Uiso 1 1 calc R . .
C83 C 0.8865(5) 0.2804(3) 0.9759(4) 0.092(2) Uani 1 1 d DU . .
H83 H 0.9285 0.2892 1.0163 0.110 Uiso 1 1 calc R . .
C84 C 0.9178(5) 0.2906(3) 0.9223(4) 0.112(3) Uani 1 1 d DU . .
H84 H 0.9818 0.3066 0.9243 0.135 Uiso 1 1 calc R . .
C85 C 0.8572(5) 0.2779(3) 0.8631(4) 0.103(3) Uani 1 1 d DU . .
H85 H 0.8791 0.2851 0.8244 0.123 Uiso 1 1 calc R . .
C86 C 0.7637(5) 0.2544(3) 0.8613(4) 0.101(2) Uani 1 1 d DU . .
H86 H 0.7218 0.2456 0.8209 0.121 Uiso 1 1 calc R . .
C87 C 0.6302(4) 0.2183(3) 0.9197(4) 0.084(2) Uani 1 1 d DU . .
H87A H 0.6233 0.2151 0.9647 0.126 Uiso 1 1 calc R . .
H87B H 0.6041 0.1678 0.8823 0.126 Uiso 1 1 calc R . .
H87C H 0.5982 0.2556 0.9132 0.126 Uiso 1 1 calc R . .
C88 C 0.6926(4) 1.0534(4) 0.6832(2) 0.0698(17) Uani 1 1 d DU . .
C89 C 0.6207(5) 1.0774(4) 0.7092(3) 0.111(3) Uani 1 1 d DU . .
H89 H 0.6267 1.1305 0.7353 0.133 Uiso 1 1 calc R . .
C90 C 0.5364(5) 1.0245(4) 0.6980(3) 0.101(3) Uani 1 1 d DU . .
H90 H 0.4860 1.0419 0.7166 0.121 Uiso 1 1 calc R . .
C91 C 0.5278(4) 0.9501(4) 0.6615(3) 0.083(2) Uani 1 1 d DU . .
H91 H 0.4711 0.9145 0.6540 0.099 Uiso 1 1 calc R . .
C92 C 0.6001(4) 0.9246(4) 0.6347(3) 0.093(2) Uani 1 1 d DU . .
H92 H 0.5938 0.8714 0.6086 0.112 Uiso 1 1 calc R . .
C93 C 0.6814(5) 0.9761(4) 0.6457(3) 0.099(3) Uani 1 1 d DU . .
H93 H 0.7314 0.9582 0.6270 0.119 Uiso 1 1 calc R . .
C94 C 0.7843(5) 1.1079(5) 0.6937(4) 0.122(3) Uani 1 1 d DU . .
H94A H 0.7812 1.1605 0.7211 0.183 Uiso 1 1 calc R . .
H94B H 0.7995 1.1045 0.6484 0.183 Uiso 1 1 calc R . .
H94C H 0.8316 1.0939 0.7186 0.183 Uiso 1 1 calc R . .
Cl5 Cl 0.93090(15) 0.06525(12) 0.12257(12) 0.1016(6) Uani 1 1 d D . .
Cl6 Cl 0.90706(12) 0.21113(11) 0.21224(10) 0.0893(5) Uani 1 1 d D . .
Cl7 Cl 1.00351(18) 0.19980(17) 0.09893(14) 0.1478(11) Uani 1 1 d D . .
C95 C 0.9153(4) 0.1544(3) 0.1274(3) 0.078(2) Uani 1 1 d D . .
H95 H 0.8567 0.1458 0.0961 0.094 Uiso 1 1 calc R . .
Cl8 Cl 0.24238(17) 0.37455(11) 0.78669(10) 0.1023(7) Uani 1 1 d D . .
Cl9 Cl 0.35452(13) 0.32085(10) 0.68377(9) 0.0808(5) Uani 1 1 d D . .
Cl10 Cl 0.16339(16) 0.25493(15) 0.65374(10) 0.1178(8) Uani 1 1 d D . .
C96 C 0.2583(3) 0.2952(3) 0.7181(2) 0.0649(16) Uani 1 1 d D . .
H96 H 0.2684 0.2558 0.7368 0.078 Uiso 1 1 calc R . .

loop_
_atom_site_aniso_label
_atom_site_aniso_U_11
_atom_site_aniso_U_22
_atom_site_aniso_U_33
_atom_site_aniso_U_23
_atom_site_aniso_U_13
_atom_site_aniso_U_12
Pd1 0.03290(16) 0.01797(15) 0.02692(15) 0.00191(12) 0.00642(12) 0.00679(12)
Pd2 0.01644(13) 0.02793(16) 0.02480(14) 0.01360(12) 0.00376(10) 0.00466(11)
Pd3 0.03032(16) 0.01789(15) 0.02179(14) 0.00535(11) 0.00818(11) 0.00877(12)
Pd4 0.01621(13) 0.03279(17) 0.02517(14) 0.01228(13) 0.00459(11) 0.00538(11)
Br1 0.0605(12) 0.0132(11) 0.0369(18) -0.0068(12) 0.0016(12) 0.0073(16)
Cl1 0.0605(12) 0.0132(11) 0.0369(18) -0.0068(12) 0.0016(12) 0.0073(16)
Br2 0.0143(7) 0.0481(10) 0.0497(4) 0.0321(7) 0.0050(8) 0.0136(7)
Cl2 0.0143(7) 0.0481(10) 0.0497(4) 0.0321(7) 0.0050(8) 0.0136(7)
Br3 0.0581(17) 0.0175(13) 0.0297(12) -0.0006(6) 0.0079(12) 0.0042(12)
Cl3 0.0581(17) 0.0175(13) 0.0297(12) -0.0006(6) 0.0079(12) 0.0042(12)
Br4 0.0129(7) 0.0742(14) 0.0465(4) 0.0174(8) -0.0018(6) 0.0145(6)
Cl4 0.0129(7) 0.0742(14) 0.0465(4) 0.0174(8) -0.0018(6) 0.0145(6)
Zn1 0.0176(2) 0.0182(2) 0.01681(19) 0.00396(16) 0.00240(15) 0.00590(16)
N1 0.0191(14) 0.0202(16) 0.0178(14) 0.0049(12) 0.0050(11) 0.0065(12)
N2 0.0191(14) 0.0179(15) 0.0182(14) 0.0048(12) 0.0030(11) 0.0059(12)
N3 0.0190(14) 0.0209(16) 0.0181(14) 0.0061(12) 0.0020(11) 0.0056(12)
N4 0.0186(14) 0.0222(16) 0.0183(14) 0.0040(12) 0.0020(11) 0.0081(12)
N5 0.0249(16) 0.0232(17) 0.0175(14) 0.0048(13) 0.0011(12) 0.0015(13)
N6 0.066(3) 0.024(2) 0.048(2) 0.0128(18) 0.028(2) 0.0086(18)
N7 0.043(2) 0.0264(19) 0.0226(16) 0.0018(14) 0.0090(14) 0.0114(15)
N8 0.0213(16) 0.036(2) 0.0299(17) 0.0186(15) 0.0060(13) 0.0049(14)
N9 0.0182(15) 0.043(2) 0.0336(18) 0.0246(16) 0.0026(13) 0.0040(14)
N10 0.049(2) 0.0200(17) 0.0378(19) 0.0111(15) 0.0228(17) 0.0131(15)
N11 0.0342(18) 0.0236(17) 0.0232(15) 0.0074(14) 0.0113(13) 0.0095(14)
N12 0.0205(15) 0.038(2) 0.0213(15) 0.0120(14) 0.0050(12) 0.0107(14)
N13 0.0224(16) 0.037(2) 0.0355(18) 0.0182(16) 0.0148(14) 0.0102(14)
C1 0.0245(18) 0.0243(19) 0.0199(16) 0.0090(15) 0.0067(14) 0.0120(15)
C2 0.0257(19) 0.031(2) 0.0283(19) 0.0107(17) 0.0063(15) 0.0157(16)
C3 0.0275(19) 0.024(2) 0.0298(19) 0.0083(16) 0.0079(16) 0.0134(16)
C4 0.0267(18) 0.0173(18) 0.0234(17) 0.0074(15) 0.0116(14) 0.0096(14)
C5 0.0229(17) 0.0176(18) 0.0194(16) 0.0036(14) 0.0083(14) 0.0047(14)
C6 0.0240(18) 0.0202(19) 0.0171(16) 0.0034(14) 0.0068(14) 0.0027(14)
C7 0.0276(19) 0.023(2) 0.0186(17) 0.0021(15) 0.0023(14) -0.0018(15)
C8 0.0242(19) 0.024(2) 0.0222(18) 0.0061(16) -0.0006(14) 0.0009(15)
C9 0.0239(18) 0.0227(19) 0.0184(16) 0.0078(15) 0.0030(14) 0.0025(15)
C10 0.0171(17) 0.026(2) 0.0242(17) 0.0125(16) 0.0029(14) 0.0042(14)
C11 0.0203(17) 0.025(2) 0.0230(17) 0.0101(15) 0.0032(14) 0.0067(15)
C12 0.0183(17) 0.033(2) 0.0297(19) 0.0127(17) 0.0026(15) 0.0112(16)
C13 0.0276(19) 0.029(2) 0.0260(19) 0.0093(17) 0.0095(15) 0.0150(16)
C14 0.0213(17) 0.0187(18) 0.0233(17) 0.0070(15) 0.0051(14) 0.0059(14)
C15 0.0255(18) 0.0195(19) 0.0196(17) 0.0054(15) 0.0056(14) 0.0071(15)
C16 0.0246(18) 0.0225(19) 0.0159(16) 0.0043(14) 0.0048(14) 0.0081(15)
C17 0.029(2) 0.024(2) 0.0166(16) -0.0001(15) 0.0008(14) 0.0052(16)
C18 0.0268(19) 0.029(2) 0.0186(17) 0.0017(16) -0.0015(15) 0.0054(16)
C19 0.0225(18) 0.025(2) 0.0177(16) 0.0058(15) 0.0017(14) 0.0067(15)
C20 0.0230(18) 0.030(2) 0.0176(16) 0.0083(15) 0.0046(14) 0.0106(15)
C21 0.042(2) 0.026(2) 0.032(2) 0.0057(18) 0.0078(18) 0.0035(18)
C22 0.060(3) 0.027(2) 0.044(3) 0.011(2) 0.012(2) -0.006(2)
C23 0.056(3) 0.051(3) 0.041(3) 0.020(2) 0.014(2) -0.010(2)
C24 0.038(2) 0.046(3) 0.030(2) 0.006(2) 0.0158(18) 0.005(2)
C25 0.031(2) 0.031(2) 0.0261(19) 0.0064(17) 0.0057(16) 0.0055(17)
C26 0.030(2) 0.0168(19) 0.0253(18) 0.0000(15) 0.0061(15) 0.0076(15)
C27 0.046(3) 0.023(2) 0.048(3) 0.014(2) 0.028(2) 0.0081(19)
C28 0.053(3) 0.026(2) 0.043(2) 0.009(2) 0.032(2) 0.013(2)
C29 0.0234(18) 0.0204(19) 0.0270(18) 0.0067(16) 0.0066(15) 0.0064(15)
C30 0.0246(18) 0.0202(19) 0.0224(17) 0.0043(15) 0.0067(14) 0.0034(15)
C31 0.0279(19) 0.0201(19) 0.0213(17) 0.0036(15) 0.0070(15) 0.0069(15)
C32 0.091(4) 0.026(3) 0.087(4) 0.020(3) 0.064(4) 0.015(3)
C33 0.103(5) 0.055(4) 0.049(3) 0.022(3) 0.022(3) 0.022(3)
C34 0.093(5) 0.028(3) 0.083(4) 0.014(3) 0.048(4) 0.002(3)
C35 0.038(2) 0.026(2) 0.033(2) 0.0048(18) 0.0175(18) 0.0065(18)
C36 0.064(3) 0.052(3) 0.027(2) 0.010(2) -0.001(2) 0.019(3)
C37 0.062(3) 0.039(3) 0.037(2) 0.005(2) 0.027(2) 0.020(2)
C38 0.0192(17) 0.026(2) 0.0220(17) 0.0085(15) 0.0032(14) 0.0053(15)
C39 0.0238(19) 0.033(2) 0.034(2) 0.0196(18) 0.0059(16) 0.0077(16)
C40 0.0237(19) 0.036(2) 0.031(2) 0.0180(18) 0.0007(15) 0.0087(17)
C41 0.0182(17) 0.027(2) 0.0240(18) 0.0078(16) -0.0006(14) 0.0056(15)
C42 0.0232(19) 0.028(2) 0.0286(19) 0.0136(17) 0.0019(15) 0.0009(16)
C43 0.0213(18) 0.028(2) 0.0242(18) 0.0117(16) 0.0013(14) 0.0031(15)
C44 0.025(2) 0.043(3) 0.049(3) 0.030(2) 0.0047(18) 0.0060(18)
C45 0.029(2) 0.057(3) 0.070(3) 0.043(3) 0.001(2) 0.003(2)
C46 0.056(3) 0.070(4) 0.040(3) 0.032(3) 0.020(2) 0.023(3)
C47 0.0183(19) 0.044(3) 0.050(3) 0.031(2) -0.0035(17) -0.0014(17)
C48 0.028(2) 0.051(3) 0.051(3) 0.037(2) 0.0050(19) 0.0107(19)
C49 0.038(2) 0.056(3) 0.032(2) 0.023(2) 0.0121(18) 0.011(2)
C50 0.0261(18) 0.0164(18) 0.0214(17) 0.0038(14) 0.0064(14) 0.0097(14)
C51 0.033(2) 0.023(2) 0.0265(19) 0.0088(16) 0.0081(16) 0.0104(16)
C52 0.032(2) 0.026(2) 0.0267(19) 0.0089(16) 0.0124(16) 0.0125(16)
C53 0.0252(19) 0.0221(19) 0.0216(17) 0.0059(15) 0.0033(14) 0.0111(15)
C54 0.0281(19) 0.0189(19) 0.0234(18) 0.0028(15) 0.0043(15) 0.0045(15)
C55 0.031(2) 0.0205(19) 0.0222(17) 0.0055(15) 0.0082(15) 0.0073(15)
C56 0.048(3) 0.024(2) 0.040(2) 0.0113(19) 0.023(2) 0.0140(19)
C57 0.065(3) 0.021(2) 0.060(3) 0.006(2) 0.027(3) -0.002(2)
C58 0.078(4) 0.045(3) 0.048(3) 0.027(2) 0.029(3) 0.036(3)
C59 0.038(2) 0.024(2) 0.032(2) 0.0059(17) 0.0161(18) 0.0032(17)
C60 0.056(3) 0.045(3) 0.034(2) 0.023(2) 0.010(2) 0.022(2)
C61 0.052(3) 0.035(3) 0.034(2) 0.007(2) 0.022(2) 0.014(2)
C62 0.0213(18) 0.029(2) 0.0231(18) 0.0097(16) 0.0048(14) 0.0092(15)
C63 0.0220(18) 0.035(2) 0.0210(17) 0.0116(16) 0.0042(14) 0.0109(16)
C64 0.0200(18) 0.035(2) 0.0229(18) 0.0098(17) 0.0082(14) 0.0122(16)
C65 0.0229(18) 0.030(2) 0.0219(17) 0.0094(16) 0.0030(14) 0.0108(15)
C66 0.029(2) 0.035(2) 0.0181(17) 0.0096(16) 0.0056(14) 0.0151(17)
C67 0.0261(19) 0.034(2) 0.0249(18) 0.0125(17) 0.0102(15) 0.0145(17)
C68 0.0220(19) 0.049(3) 0.0266(19) 0.0168(19) 0.0067(15) 0.0164(18)
C69 0.034(2) 0.065(3) 0.029(2) 0.014(2) 0.0015(18) 0.013(2)
C70 0.046(3) 0.045(3) 0.045(3) 0.026(2) 0.025(2) 0.021(2)
C71 0.030(2) 0.045(3) 0.0242(19) 0.0140(19) 0.0102(16) 0.0140(19)
C72 0.044(3) 0.047(3) 0.052(3) 0.028(2) 0.022(2) 0.009(2)
C73 0.027(2) 0.062(3) 0.048(3) 0.027(2) 0.0178(19) 0.020(2)
C74 0.054(3) 0.043(3) 0.048(3) 0.029(2) 0.001(2) 0.017(2)
C75 0.059(3) 0.042(3) 0.039(2) 0.020(2) 0.012(2) 0.015(2)
C76 0.057(3) 0.043(3) 0.051(3) 0.024(2) 0.007(2) 0.009(2)
C77 0.091(4) 0.034(3) 0.041(3) 0.015(2) 0.008(3) 0.031(3)
C78 0.072(4) 0.060(4) 0.061(3) 0.037(3) 0.025(3) 0.039(3)
C79 0.056(3) 0.060(4) 0.068(4) 0.043(3) 0.015(3) 0.028(3)
C80 0.071(4) 0.052(3) 0.053(3) 0.024(3) -0.010(3) 0.008(3)
C81 0.092(4) 0.055(4) 0.069(4) 0.025(3) 0.022(3) 0.025(3)
C82 0.113(6) 0.063(4) 0.090(5) 0.027(4) -0.005(4) -0.001(4)
C83 0.091(5) 0.067(4) 0.102(5) 0.032(4) -0.008(4) -0.002(4)
C84 0.095(5) 0.082(5) 0.131(6) 0.036(5) -0.004(5) -0.022(4)
C85 0.104(5) 0.092(5) 0.094(5) 0.022(4) 0.041(5) -0.002(4)
C86 0.104(5) 0.111(6) 0.091(5) 0.041(4) 0.028(4) 0.029(5)
C87 0.085(5) 0.077(5) 0.090(5) 0.032(4) 0.022(4) 0.020(4)
C88 0.066(4) 0.081(4) 0.070(4) 0.043(3) 0.013(3) 0.009(3)
C89 0.105(6) 0.089(5) 0.155(7) 0.063(5) 0.014(5) 0.037(5)
C90 0.071(4) 0.090(5) 0.152(7) 0.061(5) 0.009(4) 0.023(4)
C91 0.060(4) 0.099(5) 0.106(5) 0.065(4) 0.000(3) 0.011(4)
C92 0.076(4) 0.108(6) 0.077(4) 0.029(4) 0.011(4) -0.005(4)
C93 0.099(5) 0.119(6) 0.057(4) 0.026(4) 0.019(4) -0.012(4)
C94 0.104(6) 0.119(6) 0.122(6) 0.037(5) 0.022(5) -0.004(5)
Cl5 0.1071(15) 0.0941(15) 0.1148(16) 0.0512(13) 0.0386(12) 0.0194(12)
Cl6 0.0772(11) 0.0848(13) 0.0866(12) 0.0271(10) -0.0014(9) -0.0042(9)
Cl7 0.131(2) 0.167(3) 0.146(2) 0.097(2) 0.0341(17) -0.0403(18)
C95 0.070(4) 0.083(5) 0.077(4) 0.048(4) -0.007(3) -0.018(3)
Cl8 0.174(2) 0.0616(11) 0.0763(11) 0.0153(9) 0.0505(13) 0.0495(13)
Cl9 0.1159(14) 0.0687(11) 0.0756(10) 0.0387(9) 0.0277(10) 0.0371(10)
Cl10 0.1153(17) 0.144(2) 0.0780(13) 0.0256(13) -0.0144(12) 0.0445(15)
C96 0.101(5) 0.039(3) 0.059(3) 0.018(3) 0.008(3) 0.032(3)

loop_
_atom_type_symbol
_atom_type_description
_atom_type_scat_dispersion_real
_atom_type_scat_dispersion_imag
_atom_type_scat_source
C C 0.0033 0.0016 'International Tables Vol C Tables 4.2.6.8 and 6.1.1.4'
H H 0.0000 0.0000 'International Tables Vol C Tables 4.2.6.8 and 6.1.1.4'
Br Br -0.2901 2.4595 'International Tables Vol C Tables 4.2.6.8 and 6.1.1.4'
Cl Cl 0.1484 0.1585 'International Tables Vol C Tables 4.2.6.8 and 6.1.1.4'
N N 0.0061 0.0033 'International Tables Vol C Tables 4.2.6.8 and 6.1.1.4'
Pd Pd -0.9988 1.0072 'International Tables Vol C Tables 4.2.6.8 and 6.1.1.4'
Zn Zn 0.2839 1.4301 'International Tables Vol C Tables 4.2.6.8 and 6.1.1.4'

loop_
_geom_angle_atom_site_label_1
_geom_angle_atom_site_label_2
_geom_angle_atom_site_label_3
_geom_angle
_geom_angle_site_symmetry_1
_geom_angle_site_symmetry_3
_geom_angle_publ_flag
C26 Pd1 N7 80.73(15) . . ?
C26 Pd1 N6 81.45(15) . . ?
N7 Pd1 N6 162.10(14) . . ?
C26 Pd1 Cl1 178.0(5) . . ?
N7 Pd1 Cl1 98.0(5) . . ?
N6 Pd1 Cl1 99.8(5) . . ?
C26 Pd1 Br1 178.9(2) . . ?
N7 Pd1 Br1 98.2(2) . . ?
N6 Pd1 Br1 99.6(2) . . ?
Cl1 Pd1 Br1 2.1(7) . . ?
C38 Pd2 N8 81.54(14) . . ?
C38 Pd2 N9 81.47(14) . . ?
N8 Pd2 N9 163.00(12) . . ?
C38 Pd2 Cl2 174.7(3) . . ?
N8 Pd2 Cl2 95.4(3) . . ?
N9 Pd2 Cl2 101.6(3) . . ?
C38 Pd2 Br2 179.22(16) . . ?
N8 Pd2 Br2 97.69(14) . . ?
N9 Pd2 Br2 99.30(14) . . ?
Cl2 Pd2 Br2 4.7(3) . . ?
C50 Pd3 N11 81.37(14) . . ?
C50 Pd3 N10 81.46(14) . . ?
N11 Pd3 N10 162.83(12) . . ?
C50 Pd3 Cl3 176.9(4) . . ?
N11 Pd3 Cl3 95.8(4) . . ?
N10 Pd3 Cl3 101.3(4) . . ?
C50 Pd3 Br3 174.96(18) . . ?
N11 Pd3 Br3 98.18(17) . . ?
N10 Pd3 Br3 98.89(17) . . ?
Cl3 Pd3 Br3 4.4(4) . . ?
C62 Pd4 N12 80.92(13) . . ?
C62 Pd4 N13 82.07(14) . . ?
N12 Pd4 N13 162.90(12) . . ?
C62 Pd4 Cl4 171.6(2) . . ?
N12 Pd4 Cl4 99.6(2) . . ?
N13 Pd4 Cl4 97.5(2) . . ?
C62 Pd4 Br4 178.96(14) . . ?
N12 Pd4 Br4 99.96(12) . . ?
N13 Pd4 Br4 97.06(12) . . ?
Cl4 Pd4 Br4 7.8(2) . . ?
N2 Zn1 N1 87.71(11) . . ?
N2 Zn1 N4 159.45(11) . . ?
N1 Zn1 N4 87.88(11) . . ?
N2 Zn1 N3 88.33(11) . . ?
N1 Zn1 N3 156.94(11) . . ?
N4 Zn1 N3 87.92(11) . . ?
N2 Zn1 N5 102.35(11) . . ?
N1 Zn1 N5 100.08(12) . . ?
N4 Zn1 N5 98.18(12) . . ?
N3 Zn1 N5 102.95(12) . . ?
C1 N1 C4 106.5(3) . . ?
C1 N1 Zn1 126.6(2) . . ?
C4 N1 Zn1 126.9(2) . . ?
C6 N2 C9 106.0(3) . . ?
C6 N2 Zn1 127.2(2) . . ?
C9 N2 Zn1 126.7(2) . . ?
C14 N3 C11 106.4(3) . . ?
C14 N3 Zn1 126.8(2) . . ?
C11 N3 Zn1 126.8(2) . . ?
C16 N4 C19 106.7(3) . . ?
C16 N4 Zn1 125.9(2) . . ?
C19 N4 Zn1 125.7(2) . . ?
C25 N5 C21 117.4(3) . . ?
C25 N5 Zn1 121.4(3) . . ?
C21 N5 Zn1 121.1(3) . . ?
C33 N6 C34 108.3(4) . . ?
C33 N6 C32 109.3(4) . . ?
C34 N6 C32 107.9(4) . . ?
C33 N6 Pd1 107.5(3) . . ?
C34 N6 Pd1 114.8(3) . . ?
C32 N6 Pd1 109.0(3) . . ?
C37 N7 C36 108.3(3) . . ?
C37 N7 C35 109.1(3) . . ?
C36 N7 C35 108.4(3) . . ?
C37 N7 Pd1 116.5(3) . . ?
C36 N7 Pd1 105.2(3) . . ?
C35 N7 Pd1 109.0(2) . . ?
C46 N8 C45 108.1(4) . . ?
C46 N8 C44 108.8(3) . . ?
C45 N8 C44 109.5(3) . . ?
C46 N8 Pd2 106.8(3) . . ?
C45 N8 Pd2 114.9(2) . . ?
C44 N8 Pd2 108.6(2) . . ?
C48 N9 C49 108.8(3) . . ?
C48 N9 C47 109.7(3) . . ?
C49 N9 C47 109.1(3) . . ?
C48 N9 Pd2 114.7(2) . . ?
C49 N9 Pd2 105.3(3) . . ?
C47 N9 Pd2 109.2(2) . . ?
C57 N10 C58 108.6(4) . . ?
C57 N10 C56 109.0(3) . . ?
C58 N10 C56 108.0(3) . . ?
C57 N10 Pd3 115.6(3) . . ?
C58 N10 Pd3 106.8(3) . . ?
C56 N10 Pd3 108.6(2) . . ?
C60 N11 C61 108.2(3) . . ?
C60 N11 C59 108.6(3) . . ?
C61 N11 C59 109.0(3) . . ?
C60 N11 Pd3 107.1(3) . . ?
C61 N11 Pd3 114.9(3) . . ?
C59 N11 Pd3 108.8(2) . . ?
C70 N12 C69 108.1(3) . . ?
C70 N12 C68 108.8(3) . . ?
C69 N12 C68 109.1(3) . . ?
C70 N12 Pd4 105.8(2) . . ?
C69 N12 Pd4 115.4(3) . . ?
C68 N12 Pd4 109.5(2) . . ?
C73 N13 C72 108.7(3) . . ?
C73 N13 C71 109.7(3) . . ?
C72 N13 C71 109.2(3) . . ?
C73 N13 Pd4 115.0(3) . . ?
C72 N13 Pd4 106.3(3) . . ?
C71 N13 Pd4 107.7(2) . . ?
N1 C1 C20 126.1(3) . . ?
N1 C1 C2 109.6(3) . . ?
C20 C1 C2 124.4(3) . . ?
C3 C2 C1 107.4(3) . . ?
C3 C2 H2 126.3 . . ?
C1 C2 H2 126.3 . . ?
C2 C3 C4 107.0(3) . . ?
C2 C3 H3 126.5 . . ?
C4 C3 H3 126.5 . . ?
N1 C4 C5 126.2(3) . . ?
N1 C4 C3 109.6(3) . . ?
C5 C4 C3 124.2(3) . . ?
C4 C5 C6 124.8(3) . . ?
C4 C5 C29 117.1(3) . . ?
C6 C5 C29 117.9(3) . . ?
N2 C6 C5 124.9(3) . . ?
N2 C6 C7 110.3(3) . . ?
C5 C6 C7 124.3(3) . . ?
C8 C7 C6 106.9(3) . . ?
C8 C7 H7 126.6 . . ?
C6 C7 H7 126.6 . . ?
C7 C8 C9 107.3(3) . . ?
C7 C8 H8 126.3 . . ?
C9 C8 H8 126.3 . . ?
N2 C9 C10 126.0(3) . . ?
N2 C9 C8 109.3(3) . . ?
C10 C9 C8 124.6(3) . . ?
C9 C10 C11 125.3(3) . . ?
C9 C10 C41 116.8(3) . . ?
C11 C10 C41 117.4(3) . . ?
N3 C11 C10 125.7(3) . . ?
N3 C11 C12 109.7(3) . . ?
C10 C11 C12 124.6(3) . . ?
C13 C12 C11 107.4(3) . . ?
C13 C12 H12 126.3 . . ?
C11 C12 H12 126.3 . . ?
C12 C13 C14 106.9(3) . . ?
C12 C13 H13 126.6 . . ?
C14 C13 H13 126.6 . . ?
N3 C14 C15 125.6(3) . . ?
N3 C14 C13 109.6(3) . . ?
C15 C14 C13 124.6(3) . . ?
C16 C15 C14 125.4(3) . . ?
C16 C15 C53 116.5(3) . . ?
C14 C15 C53 117.9(3) . . ?
N4 C16 C15 125.3(3) . . ?
N4 C16 C17 109.5(3) . . ?
C15 C16 C17 125.1(3) . . ?
C18 C17 C16 107.2(3) . . ?
C18 C17 H17 126.4 . . ?
C16 C17 H17 126.4 . . ?
C17 C18 C19 107.5(3) . . ?
C17 C18 H18 126.2 . . ?
C19 C18 H18 126.2 . . ?
N4 C19 C20 125.1(3) . . ?
N4 C19 C18 109.0(3) . . ?
C20 C19 C18 125.8(3) . . ?
C19 C20 C1 125.1(3) . . ?
C19 C20 C65 118.4(3) . . ?
C1 C20 C65 116.5(3) . . ?
N5 C21 C22 122.8(4) . . ?
N5 C21 H21 118.6 . . ?
C22 C21 H21 118.6 . . ?
C21 C22 C23 119.1(4) . . ?
C21 C22 H22 120.5 . . ?
C23 C22 H22 120.5 . . ?
C22 C23 C24 118.9(4) . . ?
C22 C23 H23 120.6 . . ?
C24 C23 H23 120.6 . . ?
C25 C24 C23 118.2(4) . . ?
C25 C24 H24 120.9 . . ?
C23 C24 H24 120.9 . . ?
N5 C25 C24 123.6(4) . . ?
N5 C25 H25 118.2 . . ?
C24 C25 H25 118.2 . . ?
C31 C26 C27 122.1(4) . . ?
C31 C26 Pd1 119.1(3) . . ?
C27 C26 Pd1 118.9(3) . . ?
C26 C27 C28 119.1(4) . . ?
C26 C27 C32 115.1(4) . . ?
C28 C27 C32 125.7(4) . . ?
C27 C28 C29 120.1(4) . . ?
C27 C28 H28 120.0 . . ?
C29 C28 H28 120.0 . . ?
C28 C29 C30 119.6(3) . . ?
C28 C29 C5 119.9(3) . . ?
C30 C29 C5 120.5(3) . . ?
C31 C30 C29 119.7(3) . . ?
C31 C30 H30 120.2 . . ?
C29 C30 H30 120.2 . . ?
C26 C31 C30 119.4(3) . . ?
C26 C31 C35 114.5(3) . . ?
C30 C31 C35 126.2(3) . . ?
C27 C32 N6 108.6(4) . . ?
C27 C32 H32A 110.0 . . ?
N6 C32 H32A 110.0 . . ?
C27 C32 H32B 110.0 . . ?
N6 C32 H32B 110.0 . . ?
H32A C32 H32B 108.3 . . ?
N6 C33 H33A 109.5 . . ?
N6 C33 H33B 109.5 . . ?
H33A C33 H33B 109.5 . . ?
N6 C33 H33C 109.5 . . ?
H33A C33 H33C 109.5 . . ?
H33B C33 H33C 109.5 . . ?
N6 C34 H34A 109.5 . . ?
N6 C34 H34B 109.5 . . ?
H34A C34 H34B 109.5 . . ?
N6 C34 H34C 109.5 . . ?
H34A C34 H34C 109.5 . . ?
H34B C34 H34C 109.5 . . ?
C31 C35 N7 107.9(3) . . ?
C31 C35 H35A 110.1 . . ?
N7 C35 H35A 110.1 . . ?
C31 C35 H35B 110.1 . . ?
N7 C35 H35B 110.1 . . ?
H35A C35 H35B 108.4 . . ?
N7 C36 H36A 109.5 . . ?
N7 C36 H36B 109.5 . . ?
H36A C36 H36B 109.5 . . ?
N7 C36 H36C 109.5 . . ?
H36A C36 H36C 109.5 . . ?
H36B C36 H36C 109.5 . . ?
N7 C37 H37A 109.5 . . ?
N7 C37 H37B 109.5 . . ?
H37A C37 H37B 109.5 . . ?
N7 C37 H37C 109.5 . . ?
H37A C37 H37C 109.5 . . ?
H37B C37 H37C 109.5 . . ?
C43 C38 C39 121.5(3) . . ?
C43 C38 Pd2 120.0(3) . . ?
C39 C38 Pd2 118.5(3) . . ?
C40 C39 C38 118.7(3) . . ?
C40 C39 C44 126.9(3) . . ?
C38 C39 C44 114.3(3) . . ?
C39 C40 C41 120.8(3) . . ?
C39 C40 H40 119.6 . . ?
C41 C40 H40 119.6 . . ?
C42 C41 C40 119.7(3) . . ?
C42 C41 C10 122.6(3) . . ?
C40 C41 C10 117.6(3) . . ?
C43 C42 C41 119.8(3) . . ?
C43 C42 H42 120.1 . . ?
C41 C42 H42 120.1 . . ?
C38 C43 C42 119.4(3) . . ?
C38 C43 C47 113.9(3) . . ?
C42 C43 C47 126.6(3) . . ?
N8 C44 C39 109.3(3) . . ?
N8 C44 H44A 109.8 . . ?
C39 C44 H44A 109.8 . . ?
N8 C44 H44B 109.8 . . ?
C39 C44 H44B 109.8 . . ?
H44A C44 H44B 108.3 . . ?
N8 C45 H45A 109.5 . . ?
N8 C45 H45B 109.5 . . ?
H45A C45 H45B 109.5 . . ?
N8 C45 H45C 109.5 . . ?
H45A C45 H45C 109.5 . . ?
H45B C45 H45C 109.5 . . ?
N8 C46 H46A 109.5 . . ?
N8 C46 H46B 109.5 . . ?
H46A C46 H46B 109.5 . . ?
N8 C46 H46C 109.5 . . ?
H46A C46 H46C 109.5 . . ?
H46B C46 H46C 109.5 . . ?
C43 C47 N9 110.1(3) . . ?
C43 C47 H47A 109.6 . . ?
N9 C47 H47A 109.6 . . ?
C43 C47 H47B 109.6 . . ?
N9 C47 H47B 109.6 . . ?
H47A C47 H47B 108.2 . . ?
N9 C48 H48A 109.5 . . ?
N9 C48 H48B 109.5 . . ?
H48A C48 H48B 109.5 . . ?
N9 C48 H48C 109.5 . . ?
H48A C48 H48C 109.5 . . ?
H48B C48 H48C 109.5 . . ?
N9 C49 H49A 109.5 . . ?
N9 C49 H49B 109.5 . . ?
H49A C49 H49B 109.5 . . ?
N9 C49 H49C 109.5 . . ?
H49A C49 H49C 109.5 . . ?
H49B C49 H49C 109.5 . . ?
C51 C50 C55 121.5(3) . . ?
C51 C50 Pd3 119.3(3) . . ?
C55 C50 Pd3 119.0(3) . . ?
C50 C51 C52 119.1(4) . . ?
C50 C51 C56 114.4(3) . . ?
C52 C51 C56 126.3(3) . . ?
C51 C52 C53 120.3(3) . . ?
C51 C52 H52 119.9 . . ?
C53 C52 H52 119.9 . . ?
C54 C53 C52 119.5(3) . . ?
C54 C53 C15 118.9(3) . . ?
C52 C53 C15 121.4(3) . . ?
C55 C54 C53 120.6(4) . . ?
C55 C54 H54 119.7 . . ?
C53 C54 H54 119.7 . . ?
C54 C55 C50 118.9(3) . . ?
C54 C55 C59 127.1(3) . . ?
C50 C55 C59 114.0(3) . . ?
C51 C56 N10 108.9(3) . . ?
C51 C56 H56A 109.9 . . ?
N10 C56 H56A 109.9 . . ?
C51 C56 H56B 109.9 . . ?
N10 C56 H56B 109.9 . . ?
H56A C56 H56B 108.3 . . ?
N10 C57 H57A 109.5 . . ?
N10 C57 H57B 109.5 . . ?
H57A C57 H57B 109.5 . . ?
N10 C57 H57C 109.5 . . ?
H57A C57 H57C 109.5 . . ?
H57B C57 H57C 109.5 . . ?
N10 C58 H58A 109.5 . . ?
N10 C58 H58B 109.5 . . ?
H58A C58 H58B 109.5 . . ?
N10 C58 H58C 109.5 . . ?
H58A C58 H58C 109.5 . . ?
H58B C58 H58C 109.5 . . ?
N11 C59 C55 108.6(3) . . ?
N11 C59 H59A 110.0 . . ?
C55 C59 H59A 110.0 . . ?
N11 C59 H59B 110.0 . . ?
C55 C59 H59B 110.0 . . ?
H59A C59 H59B 108.4 . . ?
N11 C60 H60A 109.5 . . ?
N11 C60 H60B 109.5 . . ?
H60A C60 H60B 109.5 . . ?
N11 C60 H60C 109.5 . . ?
H60A C60 H60C 109.5 . . ?
H60B C60 H60C 109.5 . . ?
N11 C61 H61A 109.5 . . ?
N11 C61 H61B 109.5 . . ?
H61A C61 H61B 109.5 . . ?
N11 C61 H61C 109.5 . . ?
H61A C61 H61C 109.5 . . ?
H61B C61 H61C 109.5 . . ?
C63 C62 C67 122.0(3) . . ?
C63 C62 Pd4 119.4(3) . . ?
C67 C62 Pd4 118.5(3) . . ?
C62 C63 C64 119.0(3) . . ?
C62 C63 C68 114.8(3) . . ?
C64 C63 C68 126.1(3) . . ?
C63 C64 C65 119.7(3) . . ?
C63 C64 H64 120.1 . . ?
C65 C64 H64 120.1 . . ?
C66 C65 C64 119.5(3) . . ?
C66 C65 C20 118.5(3) . . ?
C64 C65 C20 122.0(3) . . ?
C67 C66 C65 120.7(3) . . ?
C67 C66 H66 119.6 . . ?
C65 C66 H66 119.6 . . ?
C62 C67 C66 118.9(3) . . ?
C62 C67 C71 114.3(3) . . ?
C66 C67 C71 126.7(3) . . ?
C63 C68 N12 109.2(3) . . ?
C63 C68 H68A 109.8 . . ?
N12 C68 H68A 109.8 . . ?
C63 C68 H68B 109.8 . . ?
N12 C68 H68B 109.8 . . ?
H68A C68 H68B 108.3 . . ?
N12 C69 H69A 109.5 . . ?
N12 C69 H69B 109.5 . . ?
H69A C69 H69B 109.5 . . ?
N12 C69 H69C 109.5 . . ?
H69A C69 H69C 109.5 . . ?
H69B C69 H69C 109.5 . . ?
N12 C70 H70A 109.5 . . ?
N12 C70 H70B 109.5 . . ?
H70A C70 H70B 109.5 . . ?
N12 C70 H70C 109.5 . . ?
H70A C70 H70C 109.5 . . ?
H70B C70 H70C 109.5 . . ?
N13 C71 C67 109.2(3) . . ?
N13 C71 H71A 109.8 . . ?
C67 C71 H71A 109.8 . . ?
N13 C71 H71B 109.8 . . ?
C67 C71 H71B 109.8 . . ?
H71A C71 H71B 108.3 . . ?
N13 C72 H72A 109.5 . . ?
N13 C72 H72B 109.5 . . ?
H72A C72 H72B 109.5 . . ?
N13 C72 H72C 109.5 . . ?
H72A C72 H72C 109.5 . . ?
H72B C72 H72C 109.5 . . ?
N13 C73 H73A 109.5 . . ?
N13 C73 H73B 109.5 . . ?
H73A C73 H73B 109.5 . . ?
N13 C73 H73C 109.5 . . ?
H73A C73 H73C 109.5 . . ?
H73B C73 H73C 109.5 . . ?
C75 C74 C79 118.1(4) . . ?
C75 C74 C80 120.5(4) . . ?
C79 C74 C80 121.4(5) . . ?
C74 C75 C76 121.0(4) . . ?
C74 C75 H75 119.5 . . ?
C76 C75 H75 119.5 . . ?
C77 C76 C75 120.6(5) . . ?
C77 C76 H76 119.7 . . ?
C75 C76 H76 119.7 . . ?
C76 C77 C78 119.1(5) . . ?
C76 C77 H77 120.4 . . ?
C78 C77 H77 120.4 . . ?
C77 C78 C79 120.5(5) . . ?
C77 C78 H78 119.8 . . ?
C79 C78 H78 119.8 . . ?
C78 C79 C74 120.7(5) . . ?
C78 C79 H79 119.7 . . ?
C74 C79 H79 119.7 . . ?
C74 C80 H80A 109.5 . . ?
C74 C80 H80B 109.5 . . ?
H80A C80 H80B 109.5 . . ?
C74 C80 H80C 109.5 . . ?
H80A C80 H80C 109.5 . . ?
H80B C80 H80C 109.5 . . ?
C82 C81 C86 116.8(6) . . ?
C82 C81 C87 119.3(6) . . ?
C86 C81 C87 123.9(6) . . ?
C81 C82 C83 122.1(7) . . ?
C81 C82 H82 119.0 . . ?
C83 C82 H82 119.0 . . ?
C84 C83 C82 121.1(7) . . ?
C84 C83 H83 119.5 . . ?
C82 C83 H83 119.5 . . ?
C83 C84 C85 119.9(7) . . ?
C83 C84 H84 120.0 . . ?
C85 C84 H84 120.0 . . ?
C84 C85 C86 119.1(7) . . ?
C84 C85 H85 120.5 . . ?
C86 C85 H85 120.5 . . ?
C85 C86 C81 121.0(6) . . ?
C85 C86 H86 119.5 . . ?
C81 C86 H86 119.5 . . ?
C81 C87 H87A 109.5 . . ?
C81 C87 H87B 109.5 . . ?
H87A C87 H87B 109.5 . . ?
C81 C87 H87C 109.5 . . ?
H87A C87 H87C 109.5 . . ?
H87B C87 H87C 109.5 . . ?
C89 C88 C93 118.1(6) . . ?
C89 C88 C94 122.6(7) . . ?
C93 C88 C94 119.3(6) . . ?
C88 C89 C90 120.6(7) . . ?
C88 C89 H89 119.7 . . ?
C90 C89 H89 119.7 . . ?
C91 C90 C89 119.8(7) . . ?
C91 C90 H90 120.1 . . ?
C89 C90 H90 120.1 . . ?
C90 C91 C92 120.4(6) . . ?
C90 C91 H91 119.8 . . ?
C92 C91 H91 119.8 . . ?
C93 C92 C91 119.4(7) . . ?
C93 C92 H92 120.3 . . ?
C91 C92 H92 120.3 . . ?
C92 C93 C88 121.7(7) . . ?
C92 C93 H93 119.2 . . ?
C88 C93 H93 119.2 . . ?
C88 C94 H94A 109.5 . . ?
C88 C94 H94B 109.5 . . ?
H94A C94 H94B 109.5 . . ?
C88 C94 H94C 109.5 . . ?
H94A C94 H94C 109.5 . . ?
H94B C94 H94C 109.5 . . ?
Cl7 C95 Cl5 110.2(3) . . ?
Cl7 C95 Cl6 111.0(3) . . ?
Cl5 C95 Cl6 110.5(3) . . ?
Cl7 C95 H95 108.4 . . ?
Cl5 C95 H95 108.4 . . ?
Cl6 C95 H95 108.4 . . ?
Cl10 C96 Cl9 110.1(3) . . ?
Cl10 C96 Cl8 111.1(3) . . ?
Cl9 C96 Cl8 111.0(3) . . ?
Cl10 C96 H96 108.2 . . ?
Cl9 C96 H96 108.2 . . ?
Cl8 C96 H96 108.2 . . ?

loop_
_geom_bond_atom_site_label_1
_geom_bond_atom_site_label_2
_geom_bond_distance
_geom_bond_site_symmetry_2
_geom_bond_publ_flag
Pd1 C26 1.924(4) . ?
Pd1 N7 2.090(3) . ?
Pd1 N6 2.099(4) . ?
Pd1 Cl1 2.362(5) . ?
Pd1 Br1 2.570(2) . ?
Pd2 C38 1.905(3) . ?
Pd2 N8 2.105(3) . ?
Pd2 N9 2.110(3) . ?
Pd2 Cl2 2.369(5) . ?
Pd2 Br2 2.556(2) . ?
Pd3 C50 1.910(3) . ?
Pd3 N11 2.098(3) . ?
Pd3 N10 2.100(3) . ?
Pd3 Cl3 2.367(5) . ?
Pd3 Br3 2.553(2) . ?
Pd4 C62 1.914(4) . ?
Pd4 N12 2.096(3) . ?
Pd4 N13 2.111(3) . ?
Pd4 Cl4 2.367(4) . ?
Pd4 Br4 2.5633(18) . ?
Zn1 N2 2.072(3) . ?
Zn1 N1 2.072(3) . ?
Zn1 N4 2.081(3) . ?
Zn1 N3 2.082(3) . ?
Zn1 N5 2.100(3) . ?
N1 C1 1.368(4) . ?
N1 C4 1.375(4) . ?
N2 C6 1.373(5) . ?
N2 C9 1.376(4) . ?
N3 C14 1.366(4) . ?
N3 C11 1.370(4) . ?
N4 C16 1.368(4) . ?
N4 C19 1.376(4) . ?
N5 C25 1.334(5) . ?
N5 C21 1.339(5) . ?
N6 C33 1.470(7) . ?
N6 C34 1.493(6) . ?
N6 C32 1.513(6) . ?
N7 C37 1.478(5) . ?
N7 C36 1.494(5) . ?
N7 C35 1.505(5) . ?
N8 C46 1.478(6) . ?
N8 C45 1.486(5) . ?
N8 C44 1.491(5) . ?
N9 C48 1.467(5) . ?
N9 C49 1.494(6) . ?
N9 C47 1.505(5) . ?
N10 C57 1.473(6) . ?
N10 C58 1.499(6) . ?
N10 C56 1.513(5) . ?
N11 C60 1.485(5) . ?
N11 C61 1.489(5) . ?
N11 C59 1.502(5) . ?
N12 C70 1.475(5) . ?
N12 C69 1.480(5) . ?
N12 C68 1.509(5) . ?
N13 C73 1.478(5) . ?
N13 C72 1.497(6) . ?
N13 C71 1.505(5) . ?
C1 C20 1.398(5) . ?
C1 C2 1.439(5) . ?
C2 C3 1.347(5) . ?
C2 H2 0.9500 . ?
C3 C4 1.440(5) . ?
C3 H3 0.9500 . ?
C4 C5 1.397(5) . ?
C5 C6 1.404(5) . ?
C5 C29 1.492(5) . ?
C6 C7 1.437(5) . ?
C7 C8 1.345(5) . ?
C7 H7 0.9500 . ?
C8 C9 1.450(5) . ?
C8 H8 0.9500 . ?
C9 C10 1.383(5) . ?
C10 C11 1.414(5) . ?
C10 C41 1.492(5) . ?
C11 C12 1.432(5) . ?
C12 C13 1.346(5) . ?
C12 H12 0.9500 . ?
C13 C14 1.442(5) . ?
C13 H13 0.9500 . ?
C14 C15 1.404(5) . ?
C15 C16 1.403(5) . ?
C15 C53 1.503(5) . ?
C16 C17 1.443(5) . ?
C17 C18 1.341(5) . ?
C17 H17 0.9500 . ?
C18 C19 1.443(5) . ?
C18 H18 0.9500 . ?
C19 C20 1.398(5) . ?
C20 C65 1.502(5) . ?
C21 C22 1.365(6) . ?
C21 H21 0.9500 . ?
C22 C23 1.378(7) . ?
C22 H22 0.9500 . ?
C23 C24 1.380(7) . ?
C23 H23 0.9500 . ?
C24 C25 1.368(6) . ?
C24 H24 0.9500 . ?
C25 H25 0.9500 . ?
C26 C31 1.371(5) . ?
C26 C27 1.373(5) . ?
C27 C28 1.384(6) . ?
C27 C32 1.509(6) . ?
C28 C29 1.396(5) . ?
C28 H28 0.9500 . ?
C29 C30 1.397(5) . ?
C30 C31 1.387(5) . ?
C30 H30 0.9500 . ?
C31 C35 1.502(5) . ?
C32 H32A 0.9900 . ?
C32 H32B 0.9900 . ?
C33 H33A 0.9800 . ?
C33 H33B 0.9800 . ?
C33 H33C 0.9800 . ?
C34 H34A 0.9800 . ?
C34 H34B 0.9800 . ?
C34 H34C 0.9800 . ?
C35 H35A 0.9900 . ?
C35 H35B 0.9900 . ?
C36 H36A 0.9800 . ?
C36 H36B 0.9800 . ?
C36 H36C 0.9800 . ?
C37 H37A 0.9800 . ?
C37 H37B 0.9800 . ?
C37 H37C 0.9800 . ?
C38 C43 1.391(5) . ?
C38 C39 1.398(5) . ?
C39 C40 1.384(5) . ?
C39 C44 1.492(5) . ?
C40 C41 1.404(5) . ?
C40 H40 0.9500 . ?
C41 C42 1.399(5) . ?
C42 C43 1.394(5) . ?
C42 H42 0.9500 . ?
C43 C47 1.505(5) . ?
C44 H44A 0.9900 . ?
C44 H44B 0.9900 . ?
C45 H45A 0.9800 . ?
C45 H45B 0.9800 . ?
C45 H45C 0.9800 . ?
C46 H46A 0.9800 . ?
C46 H46B 0.9800 . ?
C46 H46C 0.9800 . ?
C47 H47A 0.9900 . ?
C47 H47B 0.9900 . ?
C48 H48A 0.9800 . ?
C48 H48B 0.9800 . ?
C48 H48C 0.9800 . ?
C49 H49A 0.9800 . ?
C49 H49B 0.9800 . ?
C49 H49C 0.9800 . ?
C50 C51 1.381(5) . ?
C50 C55 1.390(5) . ?
C51 C52 1.385(5) . ?
C51 C56 1.511(5) . ?
C52 C53 1.400(5) . ?
C52 H52 0.9500 . ?
C53 C54 1.387(5) . ?
C54 C55 1.383(5) . ?
C54 H54 0.9500 . ?
C55 C59 1.502(5) . ?
C56 H56A 0.9900 . ?
C56 H56B 0.9900 . ?
C57 H57A 0.9800 . ?
C57 H57B 0.9800 . ?
C57 H57C 0.9800 . ?
C58 H58A 0.9800 . ?
C58 H58B 0.9800 . ?
C58 H58C 0.9800 . ?
C59 H59A 0.9900 . ?
C59 H59B 0.9900 . ?
C60 H60A 0.9800 . ?
C60 H60B 0.9800 . ?
C60 H60C 0.9800 . ?
C61 H61A 0.9800 . ?
C61 H61B 0.9800 . ?
C61 H61C 0.9800 . ?
C62 C63 1.379(5) . ?
C62 C67 1.384(5) . ?
C63 C64 1.400(5) . ?
C63 C68 1.497(5) . ?
C64 C65 1.404(5) . ?
C64 H64 0.9500 . ?
C65 C66 1.393(5) . ?
C66 C67 1.383(5) . ?
C66 H66 0.9500 . ?
C67 C71 1.508(5) . ?
C68 H68A 0.9900 . ?
C68 H68B 0.9900 . ?
C69 H69A 0.9800 . ?
C69 H69B 0.9800 . ?
C69 H69C 0.9800 . ?
C70 H70A 0.9800 . ?
C70 H70B 0.9800 . ?
C70 H70C 0.9800 . ?
C71 H71A 0.9900 . ?
C71 H71B 0.9900 . ?
C72 H72A 0.9800 . ?
C72 H72B 0.9800 . ?
C72 H72C 0.9800 . ?
C73 H73A 0.9800 . ?
C73 H73B 0.9800 . ?
C73 H73C 0.9800 . ?
C74 C75 1.364(6) . ?
C74 C79 1.389(6) . ?
C74 C80 1.508(6) . ?
C75 C76 1.386(6) . ?
C75 H75 0.9500 . ?
C76 C77 1.361(6) . ?
C76 H76 0.9500 . ?
C77 C78 1.373(6) . ?
C77 H77 0.9500 . ?
C78 C79 1.378(6) . ?
C78 H78 0.9500 . ?
C79 H79 0.9500 . ?
C80 H80A 0.9800 . ?
C80 H80B 0.9800 . ?
C80 H80C 0.9800 . ?
C81 C82 1.356(7) . ?
C81 C86 1.397(7) . ?
C81 C87 1.510(7) . ?
C82 C83 1.384(7) . ?
C82 H82 0.9500 . ?
C83 C84 1.320(8) . ?
C83 H83 0.9500 . ?
C84 C85 1.387(8) . ?
C84 H84 0.9500 . ?
C85 C86 1.392(7) . ?
C85 H85 0.9500 . ?
C86 H86 0.9500 . ?
C87 H87A 0.9800 . ?
C87 H87B 0.9800 . ?
C87 H87C 0.9800 . ?
C88 C89 1.346(7) . ?
C88 C93 1.375(7) . ?
C88 C94 1.514(7) . ?
C89 C90 1.412(7) . ?
C89 H89 0.9500 . ?
C90 C91 1.331(7) . ?
C90 H90 0.9500 . ?
C91 C92 1.368(7) . ?
C91 H91 0.9500 . ?
C92 C93 1.366(7) . ?
C92 H92 0.9500 . ?
C93 H93 0.9500 . ?
C94 H94A 0.9800 . ?
C94 H94B 0.9800 . ?
C94 H94C 0.9800 . ?
Cl5 C95 1.746(5) . ?
Cl6 C95 1.747(5) . ?
Cl7 C95 1.726(5) . ?
C95 H95 1.0000 . ?
Cl8 C96 1.752(5) . ?
Cl9 C96 1.747(5) . ?
Cl10 C96 1.714(5) . ?
C96 H96 1.0000 . ?

loop_
_geom_torsion_atom_site_label_1
_geom_torsion_atom_site_label_2
_geom_torsion_atom_site_label_3
_geom_torsion_atom_site_label_4
_geom_torsion
_geom_torsion_site_symmetry_1
_geom_torsion_site_symmetry_2
_geom_torsion_site_symmetry_3
_geom_torsion_site_symmetry_4
_geom_torsion_publ_flag
N2 Zn1 N1 C1 172.3(3) . . . . ?
N4 Zn1 N1 C1 12.4(3) . . . . ?
N3 Zn1 N1 C1 92.0(4) . . . . ?
N5 Zn1 N1 C1 -85.5(3) . . . . ?
N2 Zn1 N1 C4 -9.6(3) . . . . ?
N4 Zn1 N1 C4 -169.5(3) . . . . ?
N3 Zn1 N1 C4 -89.9(4) . . . . ?
N5 Zn1 N1 C4 92.5(3) . . . . ?
N1 Zn1 N2 C6 16.4(3) . . . . ?
N4 Zn1 N2 C6 94.2(4) . . . . ?
N3 Zn1 N2 C6 173.7(3) . . . . ?
N5 Zn1 N2 C6 -83.4(3) . . . . ?
N1 Zn1 N2 C9 -169.2(3) . . . . ?
N4 Zn1 N2 C9 -91.5(4) . . . . ?
N3 Zn1 N2 C9 -11.9(3) . . . . ?
N5 Zn1 N2 C9 91.0(3) . . . . ?
N2 Zn1 N3 C14 -172.2(3) . . . . ?
N1 Zn1 N3 C14 -92.0(4) . . . . ?
N4 Zn1 N3 C14 -12.4(3) . . . . ?
N5 Zn1 N3 C14 85.5(3) . . . . ?
N2 Zn1 N3 C11 8.0(3) . . . . ?
N1 Zn1 N3 C11 88.2(4) . . . . ?
N4 Zn1 N3 C11 167.8(3) . . . . ?
N5 Zn1 N3 C11 -94.3(3) . . . . ?
N2 Zn1 N4 C16 98.5(4) . . . . ?
N1 Zn1 N4 C16 176.2(3) . . . . ?
N3 Zn1 N4 C16 18.9(3) . . . . ?
N5 Zn1 N4 C16 -83.9(3) . . . . ?
N2 Zn1 N4 C19 -98.0(4) . . . . ?
N1 Zn1 N4 C19 -20.3(3) . . . . ?
N3 Zn1 N4 C19 -177.7(3) . . . . ?
N5 Zn1 N4 C19 79.5(3) . . . . ?
N2 Zn1 N5 C25 55.2(3) . . . . ?
N1 Zn1 N5 C25 -34.7(3) . . . . ?
N4 Zn1 N5 C25 -124.0(3) . . . . ?
N3 Zn1 N5 C25 146.3(3) . . . . ?
N2 Zn1 N5 C21 -128.4(3) . . . . ?
N1 Zn1 N5 C21 141.8(3) . . . . ?
N4 Zn1 N5 C21 52.5(3) . . . . ?
N3 Zn1 N5 C21 -37.3(3) . . . . ?
C26 Pd1 N6 C33 96.7(3) . . . . ?
N7 Pd1 N6 C33 102.3(6) . . . . ?
Cl1 Pd1 N6 C33 -81.7(6) . . . . ?
Br1 Pd1 N6 C33 -83.8(4) . . . . ?
C26 Pd1 N6 C34 -142.7(4) . . . . ?
N7 Pd1 N6 C34 -137.1(5) . . . . ?
Cl1 Pd1 N6 C34 38.9(6) . . . . ?
Br1 Pd1 N6 C34 36.8(4) . . . . ?
C26 Pd1 N6 C32 -21.7(4) . . . . ?
N7 Pd1 N6 C32 -16.0(7) . . . . ?
Cl1 Pd1 N6 C32 159.9(6) . . . . ?
Br1 Pd1 N6 C32 157.8(4) . . . . ?
C26 Pd1 N7 C37 -147.7(3) . . . . ?
N6 Pd1 N7 C37 -153.4(5) . . . . ?
Cl1 Pd1 N7 C37 30.7(5) . . . . ?
Br1 Pd1 N7 C37 32.7(4) . . . . ?
C26 Pd1 N7 C36 92.3(3) . . . . ?
N6 Pd1 N7 C36 86.7(6) . . . . ?
Cl1 Pd1 N7 C36 -89.3(5) . . . . ?
Br1 Pd1 N7 C36 -87.2(3) . . . . ?
C26 Pd1 N7 C35 -23.7(3) . . . . ?
N6 Pd1 N7 C35 -29.4(6) . . . . ?
Cl1 Pd1 N7 C35 154.6(5) . . . . ?
Br1 Pd1 N7 C35 156.7(3) . . . . ?
C38 Pd2 N8 C46 -95.3(3) . . . . ?
N9 Pd2 N8 C46 -94.1(5) . . . . ?
Cl2 Pd2 N8 C46 89.0(4) . . . . ?
Br2 Pd2 N8 C46 84.9(3) . . . . ?
C38 Pd2 N8 C45 144.8(3) . . . . ?
N9 Pd2 N8 C45 146.0(4) . . . . ?
Cl2 Pd2 N8 C45 -30.9(4) . . . . ?
Br2 Pd2 N8 C45 -35.0(3) . . . . ?
C38 Pd2 N8 C44 21.9(3) . . . . ?
N9 Pd2 N8 C44 23.1(6) . . . . ?
Cl2 Pd2 N8 C44 -153.8(4) . . . . ?
Br2 Pd2 N8 C44 -158.0(3) . . . . ?
C38 Pd2 N9 C48 142.5(3) . . . . ?
N8 Pd2 N9 C48 141.3(4) . . . . ?
Cl2 Pd2 N9 C48 -41.9(4) . . . . ?
Br2 Pd2 N9 C48 -37.7(3) . . . . ?
C38 Pd2 N9 C49 -98.0(3) . . . . ?
N8 Pd2 N9 C49 -99.2(5) . . . . ?
Cl2 Pd2 N9 C49 77.6(4) . . . . ?
Br2 Pd2 N9 C49 81.9(3) . . . . ?
C38 Pd2 N9 C47 19.0(3) . . . . ?
N8 Pd2 N9 C47 17.8(6) . . . . ?
Cl2 Pd2 N9 C47 -165.4(4) . . . . ?
Br2 Pd2 N9 C47 -161.2(3) . . . . ?
C50 Pd3 N10 C57 145.4(3) . . . . ?
N11 Pd3 N10 C57 144.3(4) . . . . ?
Cl3 Pd3 N10 C57 -33.3(5) . . . . ?
Br3 Pd3 N10 C57 -29.6(4) . . . . ?
C50 Pd3 N10 C58 -93.7(3) . . . . ?
N11 Pd3 N10 C58 -94.8(5) . . . . ?
Cl3 Pd3 N10 C58 87.6(4) . . . . ?
Br3 Pd3 N10 C58 91.3(3) . . . . ?
C50 Pd3 N10 C56 22.5(3) . . . . ?
N11 Pd3 N10 C56 21.5(6) . . . . ?
Cl3 Pd3 N10 C56 -156.1(4) . . . . ?
Br3 Pd3 N10 C56 -152.4(3) . . . . ?
C50 Pd3 N11 C60 -95.1(3) . . . . ?
N10 Pd3 N11 C60 -94.0(5) . . . . ?
Cl3 Pd3 N11 C60 83.6(4) . . . . ?
Br3 Pd3 N11 C60 79.8(3) . . . . ?
C50 Pd3 N11 C61 144.7(3) . . . . ?
N10 Pd3 N11 C61 145.7(4) . . . . ?
Cl3 Pd3 N11 C61 -36.6(4) . . . . ?
Br3 Pd3 N11 C61 -40.4(3) . . . . ?
C50 Pd3 N11 C59 22.1(3) . . . . ?
N10 Pd3 N11 C59 23.1(6) . . . . ?
Cl3 Pd3 N11 C59 -159.2(4) . . . . ?
Br3 Pd3 N11 C59 -163.0(3) . . . . ?
C62 Pd4 N12 C70 -95.4(3) . . . . ?
N13 Pd4 N12 C70 -89.3(5) . . . . ?
Cl4 Pd4 N12 C70 93.1(3) . . . . ?
Br4 Pd4 N12 C70 85.1(3) . . . . ?
C62 Pd4 N12 C69 145.2(3) . . . . ?
N13 Pd4 N12 C69 151.3(4) . . . . ?
Cl4 Pd4 N12 C69 -26.3(3) . . . . ?
Br4 Pd4 N12 C69 -34.3(3) . . . . ?
C62 Pd4 N12 C68 21.6(3) . . . . ?
N13 Pd4 N12 C68 27.7(6) . . . . ?
Cl4 Pd4 N12 C68 -149.9(3) . . . . ?
Br4 Pd4 N12 C68 -157.8(2) . . . . ?
C62 Pd4 N13 C73 144.3(3) . . . . ?
N12 Pd4 N13 C73 138.2(4) . . . . ?
Cl4 Pd4 N13 C73 -44.2(3) . . . . ?
Br4 Pd4 N13 C73 -36.3(3) . . . . ?
C62 Pd4 N13 C72 -95.3(3) . . . . ?
N12 Pd4 N13 C72 -101.4(5) . . . . ?
Cl4 Pd4 N13 C72 76.2(3) . . . . ?
Br4 Pd4 N13 C72 84.1(3) . . . . ?
C62 Pd4 N13 C71 21.7(3) . . . . ?
N12 Pd4 N13 C71 15.6(6) . . . . ?
Cl4 Pd4 N13 C71 -166.8(3) . . . . ?
Br4 Pd4 N13 C71 -158.9(2) . . . . ?
C4 N1 C1 C20 179.9(3) . . . . ?
Zn1 N1 C1 C20 -1.7(5) . . . . ?
C4 N1 C1 C2 1.5(4) . . . . ?
Zn1 N1 C1 C2 179.9(2) . . . . ?
N1 C1 C2 C3 -1.2(4) . . . . ?
C20 C1 C2 C3 -179.6(3) . . . . ?
C1 C2 C3 C4 0.4(4) . . . . ?
C1 N1 C4 C5 179.8(3) . . . . ?
Zn1 N1 C4 C5 1.4(5) . . . . ?
C1 N1 C4 C3 -1.2(4) . . . . ?
Zn1 N1 C4 C3 -179.6(2) . . . . ?
C2 C3 C4 N1 0.5(4) . . . . ?
C2 C3 C4 C5 179.5(3) . . . . ?
N1 C4 C5 C6 5.4(6) . . . . ?
C3 C4 C5 C6 -173.4(3) . . . . ?
N1 C4 C5 C29 179.9(3) . . . . ?
C3 C4 C5 C29 1.1(5) . . . . ?
C9 N2 C6 C5 168.8(3) . . . . ?
Zn1 N2 C6 C5 -15.9(5) . . . . ?
C9 N2 C6 C7 -4.0(4) . . . . ?
Zn1 N2 C6 C7 171.3(2) . . . . ?
C4 C5 C6 N2 2.2(6) . . . . ?
C29 C5 C6 N2 -172.2(3) . . . . ?
C4 C5 C6 C7 174.0(3) . . . . ?
C29 C5 C6 C7 -0.4(5) . . . . ?
N2 C6 C7 C8 2.7(4) . . . . ?
C5 C6 C7 C8 -170.2(3) . . . . ?
C6 C7 C8 C9 -0.3(4) . . . . ?
C6 N2 C9 C10 -172.4(3) . . . . ?
Zn1 N2 C9 C10 12.2(5) . . . . ?
C6 N2 C9 C8 3.8(4) . . . . ?
Zn1 N2 C9 C8 -171.5(2) . . . . ?
C7 C8 C9 N2 -2.2(4) . . . . ?
C7 C8 C9 C10 174.1(3) . . . . ?
N2 C9 C10 C11 -4.0(6) . . . . ?
C8 C9 C10 C11 -179.6(3) . . . . ?
N2 C9 C10 C41 167.7(3) . . . . ?
C8 C9 C10 C41 -7.9(5) . . . . ?
C14 N3 C11 C10 176.4(3) . . . . ?
Zn1 N3 C11 C10 -3.7(5) . . . . ?
C14 N3 C11 C12 -0.6(4) . . . . ?
Zn1 N3 C11 C12 179.3(2) . . . . ?
C9 C10 C11 N3 -0.6(6) . . . . ?
C41 C10 C11 N3 -172.2(3) . . . . ?
C9 C10 C11 C12 176.0(4) . . . . ?
C41 C10 C11 C12 4.3(5) . . . . ?
N3 C11 C12 C13 -0.3(4) . . . . ?
C10 C11 C12 C13 -177.3(3) . . . . ?
C11 C12 C13 C14 1.0(4) . . . . ?
C11 N3 C14 C15 -175.6(3) . . . . ?
Zn1 N3 C14 C15 4.5(5) . . . . ?
C11 N3 C14 C13 1.2(4) . . . . ?
Zn1 N3 C14 C13 -178.7(2) . . . . ?
C12 C13 C14 N3 -1.4(4) . . . . ?
C12 C13 C14 C15 175.5(3) . . . . ?
N3 C14 C15 C16 3.3(6) . . . . ?
C13 C14 C15 C16 -173.0(4) . . . . ?
N3 C14 C15 C53 177.9(3) . . . . ?
C13 C14 C15 C53 1.6(5) . . . . ?
C19 N4 C16 C15 175.5(3) . . . . ?
Zn1 N4 C16 C15 -18.5(5) . . . . ?
C19 N4 C16 C17 -0.8(4) . . . . ?
Zn1 N4 C16 C17 165.2(2) . . . . ?
C14 C15 C16 N4 4.2(6) . . . . ?
C53 C15 C16 N4 -170.5(3) . . . . ?
C14 C15 C16 C17 179.9(4) . . . . ?
C53 C15 C16 C17 5.2(5) . . . . ?
N4 C16 C17 C18 -0.7(4) . . . . ?
C15 C16 C17 C18 -176.9(4) . . . . ?
C16 C17 C18 C19 1.7(4) . . . . ?
C16 N4 C19 C20 -175.1(3) . . . . ?
Zn1 N4 C19 C20 18.8(5) . . . . ?
C16 N4 C19 C18 1.8(4) . . . . ?
Zn1 N4 C19 C18 -164.2(2) . . . . ?
C17 C18 C19 N4 -2.3(4) . . . . ?
C17 C18 C19 C20 174.7(4) . . . . ?
N4 C19 C20 C1 -1.4(6) . . . . ?
C18 C19 C20 C1 -177.8(4) . . . . ?
N4 C19 C20 C65 -179.5(3) . . . . ?
C18 C19 C20 C65 4.1(6) . . . . ?
N1 C1 C20 C19 -7.9(6) . . . . ?
C2 C1 C20 C19 170.3(4) . . . . ?
N1 C1 C20 C65 170.2(3) . . . . ?
C2 C1 C20 C65 -11.6(5) . . . . ?
C25 N5 C21 C22 0.6(6) . . . . ?
Zn1 N5 C21 C22 -175.9(3) . . . . ?
N5 C21 C22 C23 -0.6(7) . . . . ?
C21 C22 C23 C24 -0.2(7) . . . . ?
C22 C23 C24 C25 1.0(7) . . . . ?
C21 N5 C25 C24 0.2(6) . . . . ?
Zn1 N5 C25 C24 176.7(3) . . . . ?
C23 C24 C25 N5 -1.0(7) . . . . ?
N7 Pd1 C26 C31 10.9(3) . . . . ?
N6 Pd1 C26 C31 -170.8(3) . . . . ?
N7 Pd1 C26 C27 -167.5(4) . . . . ?
N6 Pd1 C26 C27 10.8(3) . . . . ?
C31 C26 C27 C28 0.6(7) . . . . ?
Pd1 C26 C27 C28 178.9(4) . . . . ?
C31 C26 C27 C32 -175.1(4) . . . . ?
Pd1 C26 C27 C32 3.3(6) . . . . ?
C26 C27 C28 C29 -1.4(7) . . . . ?
C32 C27 C28 C29 173.8(5) . . . . ?
C27 C28 C29 C30 -0.4(7) . . . . ?
C27 C28 C29 C5 179.7(4) . . . . ?
C4 C5 C29 C28 -88.7(5) . . . . ?
C6 C5 C29 C28 86.2(5) . . . . ?
C4 C5 C29 C30 91.4(4) . . . . ?
C6 C5 C29 C30 -93.7(4) . . . . ?
C28 C29 C30 C31 3.0(6) . . . . ?
C5 C29 C30 C31 -177.1(3) . . . . ?
C27 C26 C31 C30 2.0(6) . . . . ?
Pd1 C26 C31 C30 -176.3(3) . . . . ?
C27 C26 C31 C35 -176.7(4) . . . . ?
Pd1 C26 C31 C35 5.0(5) . . . . ?
C29 C30 C31 C26 -3.8(5) . . . . ?
C29 C30 C31 C35 174.7(4) . . . . ?
C26 C27 C32 N6 -21.4(7) . . . . ?
C28 C27 C32 N6 163.3(5) . . . . ?
C33 N6 C32 C27 -89.2(5) . . . . ?
C34 N6 C32 C27 153.2(5) . . . . ?
Pd1 N6 C32 C27 28.0(6) . . . . ?
C26 C31 C35 N7 -24.6(5) . . . . ?
C30 C31 C35 N7 156.8(4) . . . . ?
C37 N7 C35 C31 159.6(3) . . . . ?
C36 N7 C35 C31 -82.6(4) . . . . ?
Pd1 N7 C35 C31 31.4(4) . . . . ?
N8 Pd2 C38 C43 170.0(3) . . . . ?
N9 Pd2 C38 C43 -9.7(3) . . . . ?
N8 Pd2 C38 C39 -9.3(3) . . . . ?
N9 Pd2 C38 C39 171.1(3) . . . . ?
C43 C38 C39 C40 -1.7(6) . . . . ?
Pd2 C38 C39 C40 177.5(3) . . . . ?
C43 C38 C39 C44 174.9(4) . . . . ?
Pd2 C38 C39 C44 -5.9(5) . . . . ?
C38 C39 C40 C41 1.8(6) . . . . ?
C44 C39 C40 C41 -174.3(4) . . . . ?
C39 C40 C41 C42 0.0(6) . . . . ?
C39 C40 C41 C10 -179.5(4) . . . . ?
C9 C10 C41 C42 108.5(4) . . . . ?
C11 C10 C41 C42 -79.2(5) . . . . ?
C9 C10 C41 C40 -72.1(5) . . . . ?
C11 C10 C41 C40 100.2(4) . . . . ?
C40 C41 C42 C43 -1.9(6) . . . . ?
C10 C41 C42 C43 177.5(4) . . . . ?
C39 C38 C43 C42 -0.1(6) . . . . ?
Pd2 C38 C43 C42 -179.3(3) . . . . ?
C39 C38 C43 C47 176.9(4) . . . . ?
Pd2 C38 C43 C47 -2.3(5) . . . . ?
C41 C42 C43 C38 2.0(6) . . . . ?
C41 C42 C43 C47 -174.6(4) . . . . ?
C46 N8 C44 C39 86.2(4) . . . . ?
C45 N8 C44 C39 -155.9(4) . . . . ?
Pd2 N8 C44 C39 -29.7(4) . . . . ?
C40 C39 C44 N8 -159.4(4) . . . . ?
C38 C39 C44 N8 24.3(5) . . . . ?
C38 C43 C47 N9 18.5(5) . . . . ?
C42 C43 C47 N9 -164.7(4) . . . . ?
C48 N9 C47 C43 -151.0(4) . . . . ?
C49 N9 C47 C43 90.0(4) . . . . ?
Pd2 N9 C47 C43 -24.6(4) . . . . ?
N11 Pd3 C50 C51 167.7(3) . . . . ?
N10 Pd3 C50 C51 -12.0(3) . . . . ?
N11 Pd3 C50 C55 -8.8(3) . . . . ?
N10 Pd3 C50 C55 171.5(3) . . . . ?
C55 C50 C51 C52 0.3(6) . . . . ?
Pd3 C50 C51 C52 -176.0(3) . . . . ?
C55 C50 C51 C56 174.4(4) . . . . ?
Pd3 C50 C51 C56 -1.9(5) . . . . ?
C50 C51 C52 C53 1.8(6) . . . . ?
C56 C51 C52 C53 -171.5(4) . . . . ?
C51 C52 C53 C54 -2.0(6) . . . . ?
C51 C52 C53 C15 173.3(3) . . . . ?
C16 C15 C53 C54 98.8(4) . . . . ?
C14 C15 C53 C54 -76.3(4) . . . . ?
C16 C15 C53 C52 -76.6(4) . . . . ?
C14 C15 C53 C52 108.3(4) . . . . ?
C52 C53 C54 C55 0.0(5) . . . . ?
C15 C53 C54 C55 -175.4(3) . . . . ?
C53 C54 C55 C50 2.1(6) . . . . ?
C53 C54 C55 C59 -176.6(4) . . . . ?
C51 C50 C55 C54 -2.3(6) . . . . ?
Pd3 C50 C55 C54 174.1(3) . . . . ?
C51 C50 C55 C59 176.6(4) . . . . ?
Pd3 C50 C55 C59 -7.0(4) . . . . ?
C50 C51 C56 N10 21.0(5) . . . . ?
C52 C51 C56 N10 -165.4(4) . . . . ?
C57 N10 C56 C51 -155.2(4) . . . . ?
C58 N10 C56 C51 87.0(4) . . . . ?
Pd3 N10 C56 C51 -28.5(4) . . . . ?
C60 N11 C59 C55 85.8(4) . . . . ?
C61 N11 C59 C55 -156.4(3) . . . . ?
Pd3 N11 C59 C55 -30.4(4) . . . . ?
C54 C55 C59 N11 -156.0(4) . . . . ?
C50 C55 C59 N11 25.3(5) . . . . ?
N12 Pd4 C62 C63 -13.4(3) . . . . ?
N13 Pd4 C62 C63 168.4(3) . . . . ?
N12 Pd4 C62 C67 170.0(3) . . . . ?
N13 Pd4 C62 C67 -8.2(3) . . . . ?
C67 C62 C63 C64 1.6(6) . . . . ?
Pd4 C62 C63 C64 -174.9(3) . . . . ?
C67 C62 C63 C68 178.1(4) . . . . ?
Pd4 C62 C63 C68 1.7(5) . . . . ?
C62 C63 C64 C65 1.1(6) . . . . ?
C68 C63 C64 C65 -175.0(4) . . . . ?
C63 C64 C65 C66 -2.9(6) . . . . ?
C63 C64 C65 C20 176.9(4) . . . . ?
C19 C20 C65 C66 116.1(4) . . . . ?
C1 C20 C65 C66 -62.2(5) . . . . ?
C19 C20 C65 C64 -63.6(5) . . . . ?
C1 C20 C65 C64 118.1(4) . . . . ?
C64 C65 C66 C67 2.0(6) . . . . ?
C20 C65 C66 C67 -177.8(4) . . . . ?
C63 C62 C67 C66 -2.4(6) . . . . ?
Pd4 C62 C67 C66 174.0(3) . . . . ?
C63 C62 C67 C71 175.7(4) . . . . ?
Pd4 C62 C67 C71 -7.8(5) . . . . ?
C65 C66 C67 C62 0.6(6) . . . . ?
C65 C66 C67 C71 -177.3(4) . . . . ?
C62 C63 C68 N12 16.8(5) . . . . ?
C64 C63 C68 N12 -166.9(4) . . . . ?
C70 N12 C68 C63 89.4(4) . . . . ?
C69 N12 C68 C63 -152.9(4) . . . . ?
Pd4 N12 C68 C63 -25.7(4) . . . . ?
C73 N13 C71 C67 -156.1(3) . . . . ?
C72 N13 C71 C67 84.8(4) . . . . ?
Pd4 N13 C71 C67 -30.3(4) . . . . ?
C62 C67 C71 N13 26.0(5) . . . . ?
C66 C67 C71 N13 -156.0(4) . . . . ?
C79 C74 C75 C76 -0.3(7) . . . . ?
C80 C74 C75 C76 177.5(4) . . . . ?
C74 C75 C76 C77 0.0(7) . . . . ?
C75 C76 C77 C78 0.3(7) . . . . ?
C76 C77 C78 C79 -0.4(7) . . . . ?
C77 C78 C79 C74 0.1(7) . . . . ?
C75 C74 C79 C78 0.2(7) . . . . ?
C80 C74 C79 C78 -177.6(4) . . . . ?
C86 C81 C82 C83 0.00(3) . . . . ?
C87 C81 C82 C83 180.00(3) . . . . ?
C81 C82 C83 C84 -0.01(4) . . . . ?
C82 C83 C84 C85 0.02(8) . . . . ?
C83 C84 C85 C86 -0.02(10) . . . . ?
C84 C85 C86 C81 0.02(10) . . . . ?
C82 C81 C86 C85 0.00(7) . . . . ?
C87 C81 C86 C85 179.99(6) . . . . ?
C93 C88 C89 C90 -0.01(3) . . . . ?
C94 C88 C89 C90 180.00(3) . . . . ?
C88 C89 C90 C91 -0.01(3) . . . . ?
C89 C90 C91 C92 0.03(7) . . . . ?
C90 C91 C92 C93 -0.01(10) . . . . ?
C91 C92 C93 C88 -0.02(10) . . . . ?
C89 C88 C93 C92 0.03(7) . . . . ?
C94 C88 C93 C92 -179.98(6) . . . . ?
